data_1558681
loop_
_publ_author_name
'Aitchison, Catherine M.'
'Sachs, Michael'
'Little, Marc'
'Wilbraham, Liam'
'Brownbill, Nick J.'
'Kane, Chris'
'Blanc, Fr\'ed\'eric'
'Zwijnenburg, Martijn'
'Durrant, James'
'Sprick, Reiner Sebastian'
'Cooper, Andrew'

_publ_section_title
;
 Structure-activity relationships in well-defined conjugated oligomer
 photocatalysts for hydrogen production from water
;
_journal_name_full 'Chemical Science'
_journal_paper_doi 10.1039/D0SC02675A
_journal_year 2020
_chemical_formula_moiety 'C45 H38'
_chemical_formula_sum 'C45 H38'
_chemical_formula_weight 578.75
_space_group_crystal_system monoclinic
_space_group_IT_number 14
_space_group_name_Hall '-P 2ybc'
_space_group_name_H-M_alt 'P 1 21/c 1'
_atom_sites_solution_hydrogens geom
_audit_creation_date 2020-03-13
_audit_creation_method
;
Olex2 1.3
(compiled 2020.02.04 svn.rd84adfe8 for OlexSys, GUI svn.r6032)
;
_audit_update_record
;
2020-04-28 deposited with the CCDC.	2020-07-28 downloaded from the CCDC.
;
_cell_angle_alpha 90
_cell_angle_beta 109.790(3)
_cell_angle_gamma 90
_cell_formula_units_Z 8
_cell_length_a 19.5956(5)
_cell_length_b 22.8016(4)
_cell_length_c 16.5804(4)
_cell_measurement_reflns_used 39312
_cell_measurement_temperature 298(2)
_cell_measurement_theta_max 24.4000
_cell_measurement_theta_min 1.7560
_cell_volume 6970.8(3)
_computing_cell_refinement 'CrysAlisPro 1.171.40.45a (Rigaku OD, 2019)'
_computing_data_collection 'CrystalClear-SM Expert 2.0 r7 (Rigaku, 2011)'
_computing_data_reduction 'CrysAlisPro 1.171.40.45a (Rigaku OD, 2019)'
_computing_molecular_graphics 'Olex2 1.3 (Dolomanov et al., 2009)'
_computing_publication_material 'Olex2 1.3 (Dolomanov et al., 2009)'
_computing_structure_refinement 'SHELXL 2018/3 (Sheldrick, 2015)'
_computing_structure_solution 'SHELXT 2018/2 (Sheldrick, 2018)'
_diffrn_ambient_temperature 298(2)
_diffrn_detector CCD
_diffrn_detector_area_resol_mean 28.5714
_diffrn_detector_type 'Rigaku Saturn724+'
_diffrn_measured_fraction_theta_full 0.983
_diffrn_measured_fraction_theta_max 0.985
_diffrn_measurement_details
;
List of Runs (angles in degrees, time in seconds):

  # Type    Start    End  Width  t~exp~   \w     \q     \k     \f   Frames
#--------------------------------------------------------------------------
  1  \w   -100.00  25.00   1.00   40.00    --  -10.00 -68.00   0.00  125
  2  \w   -100.00  25.00   1.00   40.00    --  -10.00 -68.00 120.00  125
  3  \w   -100.00  25.00   1.00   40.00    --  -10.00 -68.00 240.00  125
  4  \w   -100.00  25.00   1.00   40.00    --  -10.00 -30.00  90.00  125
  5  \w   -100.00  25.00   1.00   40.00    --  -10.00 -30.00 210.00  125
  6  \w    -90.00  90.00   1.00   40.00    --    0.00   0.00   0.00  180
;
_diffrn_measurement_device 'AFC12 (Right): Kappa 3 circle'
_diffrn_measurement_device_type 'Rigaku Saturn724+ (2x2 bin mode)'
_diffrn_measurement_method 'profile data from \w-scans'
_diffrn_measurement_specimen_support 'Mitegen 50um'
_diffrn_orient_matrix_type 'CrysAlisPro convention (1999,Acta A55,543-557)'
_diffrn_orient_matrix_UB_11 0.0081109000
_diffrn_orient_matrix_UB_12 0.0011211000
_diffrn_orient_matrix_UB_13 -0.0385332000
_diffrn_orient_matrix_UB_21 -0.0373565000
_diffrn_orient_matrix_UB_22 -0.0032971000
_diffrn_orient_matrix_UB_23 -0.0240293000
_diffrn_orient_matrix_UB_31 -0.0042765000
_diffrn_orient_matrix_UB_32 0.0309314000
_diffrn_orient_matrix_UB_33 -0.0012287000
_diffrn_radiation_collimation 0.3
_diffrn_radiation_monochromator Confocal
_diffrn_radiation_probe x-ray
_diffrn_radiation_type 'Mo K\a'
_diffrn_radiation_wavelength 0.71073
_diffrn_reflns_av_R_equivalents 0.0544
_diffrn_reflns_av_unetI/netI 0.0326
_diffrn_reflns_Laue_measured_fraction_full 0.983
_diffrn_reflns_Laue_measured_fraction_max 0.985
_diffrn_reflns_limit_h_max 24
_diffrn_reflns_limit_h_min -24
_diffrn_reflns_limit_k_max 22
_diffrn_reflns_limit_k_min -28
_diffrn_reflns_limit_l_max 20
_diffrn_reflns_limit_l_min -20
_diffrn_reflns_number 145548
_diffrn_reflns_point_group_measured_fraction_full 0.983
_diffrn_reflns_point_group_measured_fraction_max 0.985
_diffrn_reflns_theta_full 25.242
_diffrn_reflns_theta_max 26.372
_diffrn_reflns_theta_min 2.383
_diffrn_source 'Rotating Anode'
_diffrn_source_current 24.0
_diffrn_source_power 1.2
_diffrn_source_target Mo
_diffrn_source_type 'Rotating Anode'
_diffrn_source_voltage 50.0
_exptl_absorpt_coefficient_mu 0.062
_exptl_absorpt_correction_T_max 1.00000
_exptl_absorpt_correction_T_min 0.65450
_exptl_absorpt_correction_type multi-scan
_exptl_absorpt_process_details
;
CrysAlisPro 1.171.40.45a (Rigaku Oxford Diffraction, 2019)
Empirical absorption correction using spherical harmonics,
 implemented in SCALE3 ABSPACK scaling algorithm.
;
_exptl_crystal_colour colourless
_exptl_crystal_colour_primary colourless
_exptl_crystal_density_diffrn 1.103
_exptl_crystal_description plate
_exptl_crystal_F_000 2464
_exptl_crystal_size_max 0.412
_exptl_crystal_size_mid 0.293
_exptl_crystal_size_min 0.09
_refine_diff_density_max 0.693
_refine_diff_density_min -0.244
_refine_diff_density_rms 0.053
_refine_ls_extinction_method none
_refine_ls_goodness_of_fit_ref 1.572
_refine_ls_hydrogen_treatment constr
_refine_ls_matrix_type full
_refine_ls_number_parameters 1077
_refine_ls_number_reflns 14055
_refine_ls_number_restraints 1309
_refine_ls_restrained_S_all 1.554
_refine_ls_R_factor_all 0.1680
_refine_ls_R_factor_gt 0.0955
_refine_ls_shift/su_max 0.000
_refine_ls_shift/su_mean 0.000
_refine_ls_structure_factor_coef Fsqd
_refine_ls_weighting_details 'w=1/[\s^2^(Fo^2^)+(0.0900P)^2^] where P=(Fo^2^+2Fc^2^)/3'
_refine_ls_weighting_scheme calc
_refine_ls_wR_factor_gt 0.2331
_refine_ls_wR_factor_ref 0.2548
_reflns_Friedel_coverage 0.000
_reflns_number_gt 7267
_reflns_number_total 14055
_reflns_threshold_expression 'I > 2\s(I)'
_cod_data_source_file d0sc02675a3.cif
_cod_data_source_block MeF3_298K_publ
_cod_database_code 1558681
_shelx_shelxl_version_number 2018/3
_shelx_space_group_comment
;
The symmetry employed for this shelxl refinement is uniquely defined
by the following loop, which should always be used as a source of
symmetry information in preference to the above space-group names.
They are only intended as comments.
;
_shelx_estimated_absorpt_t_max 0.994
_shelx_estimated_absorpt_t_min 0.975
_reflns_odcompleteness_completeness 99.95
_reflns_odcompleteness_iscentric 1
_reflns_odcompleteness_theta 26.32
_olex2_refinement_description
;
1. Fixed Uiso
 At 1.2 times of:
  All C(H) groups
 At 1.5 times of:
  All C(H,H,H) groups
2. Restrained distances
 C46A-C59A = C59B-C46B = C59A-C52A = C53B-C59B = C74A-C63A = C65B-C74B = C74B-
 C72B = C68A-C74A = C80B-C89B = C82B-C89B = C89A-C78A = C89A-C82A = C13-C1 =
 C13-C7 = C29-C18 = C23-C29
 1.53 with sigma of 0.02
 C58A-C59A = C58B-C59B = C60A-C59A = C59B-C60B = C75B-C74B = C75A-C74A = C73B-
 C74B = C73A-C74A = C88A-C89A = C90A-C89A = C89B-C90B
 1.54 with sigma of 0.02
 C52B-C47B = C47A-C53A = C67A-C64A = C64B-C67B = C83B-C79B = C79A-C87A = C8-C2
 = C19-C22
 1.46 with sigma of 0.02
 C76B-C70B = C70A-C76A
 1.49 with sigma of 0.01
 C15-C13 = C14-C13 = C29-C30 = C29-C28
 1.54 with sigma of 0.02
 C89B-C88B
 1.54 with sigma of 0.02
3. Restrained planarity
 C76B, C77B, C78B, C79B, C80B, C81B, C82B, C83B, C84B, C85B, C86B, C87B, C89B
 with sigma of 0.001
4. Uiso/Uaniso restraints and constraints
Uanis(C76A) \\sim Ueq: with sigma of 0.001 and sigma for terminal atoms of 0.002
5. Rigid body (RIGU) restrains
 All non-hydrogen atoms
 with sigma for 1-2 distances of 0.004 and sigma for 1-3 distances of 0.004
6. Others
 Fixed Sof: C47A(0.5) C46A(0.5) C51A(0.5) H51A(0.5) C50A(0.5) H50A(0.5)
 C49A(0.5) H49A(0.5) C48A(0.5) H48A(0.5) C56A(0.5) C57A(0.5) H57A(0.5)
 C52A(0.5) C53A(0.5) C54A(0.5) H54A(0.5) C55A(0.5) H55A(0.5) C58A(0.5)
 H58A(0.5) H58B(0.5) H58C(0.5) C59A(0.5) C60A(0.5) H60A(0.5) H60B(0.5)
 H60C(0.5) C63A(0.5) C64A(0.5) C65A(0.5) H65A(0.5) C66A(0.5) H66A(0.5)
 C61A(0.5) C62A(0.5) H62A(0.5) C68A(0.5) C69A(0.5) H69A(0.5) C70A(0.5)
 C71A(0.5) H71A(0.5) C72A(0.5) H72A(0.5) C67A(0.5) C73A(0.5) H73A(0.5)
 H73B(0.5) H73C(0.5) C74A(0.5) C75A(0.5) H75A(0.5) H75B(0.5) H75C(0.5)
 C76A(0.5) C81A(0.5) H81A(0.5) C80A(0.5) H80A(0.5) C79A(0.5) C78A(0.5)
 C77A(0.5) H77A(0.5) C87A(0.5) C86A(0.5) H86A(0.5) C85A(0.5) H85A(0.5)
 C84A(0.5) H84A(0.5) C83A(0.5) H83A(0.5) C82A(0.5) C88A(0.5) H88A(0.5)
 H88B(0.5) H88C(0.5) C89A(0.5) C90A(0.5) H90A(0.5) H90B(0.5) H90C(0.5)
 C47B(0.5) C46B(0.5) C51B(0.5) H51B(0.5) C50B(0.5) H50B(0.5) C49B(0.5)
 H49B(0.5) C48B(0.5) H48B(0.5) C55B(0.5) C54B(0.5) H54B(0.5) C53B(0.5)
 C52B(0.5) C57B(0.5) H57B(0.5) C56B(0.5) H56B(0.5) C58B(0.5) H58D(0.5)
 H58E(0.5) H58F(0.5) C59B(0.5) C60B(0.5) H60D(0.5) H60E(0.5) H60F(0.5)
 C64B(0.5) C63B(0.5) H63B(0.5) C62B(0.5) H62B(0.5) C61B(0.5) C66B(0.5)
 H66B(0.5) C65B(0.5) C72B(0.5) C71B(0.5) H71B(0.5) C70B(0.5) C69B(0.5)
 H69B(0.5) C68B(0.5) H68B(0.5) C67B(0.5) C73B(0.5) H73D(0.5) H73E(0.5)
 H73F(0.5) C74B(0.5) C75B(0.5) H75D(0.5) H75E(0.5) H75F(0.5) C76B(0.5)
 C81B(0.5) H81B(0.5) C80B(0.5) C79B(0.5) C78B(0.5) H78B(0.5) C77B(0.5)
 H77B(0.5) C82B(0.5) C87B(0.5) H87B(0.5) C86B(0.5) H86B(0.5) C85B(0.5)
 H85B(0.5) C84B(0.5) H84B(0.5) C83B(0.5) C88B(0.5) H88D(0.5) H88E(0.5)
 H88F(0.5) C89B(0.5) C90B(0.5) H90D(0.5) H90E(0.5) H90F(0.5)
7.a Me refined with riding coordinates:
 C90B(H90D,H90E,H90F)
7.b Aromatic/amide H refined with riding coordinates:
 C3(H3), C4(H4), C5(H5), C6(H6), C9(H9), C10(H10), C12(H12), C17(H17),
 C20(H20), C21(H21), C24(H24), C26(H26), C27(H27), C32(H32), C35(H35), C36(H36),
  C39(H39), C40(H40), C41(H41), C42(H42), C51A(H51A), C50A(H50A), C49A(H49A),
 C48A(H48A), C57A(H57A), C54A(H54A), C55A(H55A), C65A(H65A), C66A(H66A),
 C62A(H62A), C69A(H69A), C71A(H71A), C72A(H72A), C81A(H81A), C80A(H80A),
 C77A(H77A), C86A(H86A), C85A(H85A), C84A(H84A), C83A(H83A), C51B(H51B),
 C50B(H50B), C49B(H49B), C48B(H48B), C54B(H54B), C57B(H57B), C56B(H56B),
 C63B(H63B), C62B(H62B), C66B(H66B), C71B(H71B), C69B(H69B), C68B(H68B),
 C81B(H81B), C78B(H78B), C77B(H77B), C87B(H87B), C86B(H86B), C85B(H85B),
 C84B(H84B)
7.c Fitted hexagon refined as free rotating group:
 C37(C38,C39,C40,C41,C42), C47A(C46A,C51A,C50A,C49A,C48A), C56A(C57A,C52A,C53A,
 C54A,C55A), C63A(C64A,C65A,C66A,C61A,C62A), C68A(C69A,C70A,C71A,C72A,C67A),
 C76A(C81A,C80A,C79A,C78A,C77A), C87A(C86A,C85A,C84A,C83A,C82A), C47B(C46B,C51B,
 C50B,C49B,C48B), C55B(C54B,C53B,C52B,C57B,C56B), C64B(C63B,C62B,C61B,C66B,
 C65B), C72B(C71B,C70B,C69B,C68B,C67B), C76B(C81B,C80B,C79B,C78B,C77B),
 C82B(C87B,C86B,C85B,C84B,C83B)
7.d Idealised Me refined as rotating group:
 C14(H14A,H14B,H14C), C15(H15A,H15B,H15C), C28(H28A,H28B,H28C), C30(H30A,H30B,
 H30C), C43(H43A,H43B,H43C), C45(H45A,H45B,H45C), C58A(H58A,H58B,H58C),
 C60A(H60A,H60B,H60C), C73A(H73A,H73B,H73C), C75A(H75A,H75B,H75C), C88A(H88A,
 H88B,H88C), C90A(H90A,H90B,H90C), C58B(H58D,H58E,H58F), C60B(H60D,H60E,H60F),
 C73B(H73D,H73E,H73F), C75B(H75D,H75E,H75F), C88B(H88D,H88E,H88F)
;
_olex2_submission_special_instructions 'No special instructions were received'
_oxdiff_exptl_absorpt_empirical_details
;
Empirical correction (ABSPACK) includes:
- Absorption correction using spherical harmonics
- Frame scaling
- Detector area scaling
;
_oxdiff_exptl_absorpt_empirical_full_max 1.538
_oxdiff_exptl_absorpt_empirical_full_min 0.727

loop_
_space_group_symop_operation_xyz
'x, y, z'
'-x, y+1/2, -z+1/2'
'-x, -y, -z'
'x, -y-1/2, z-1/2'

loop_
_atom_site_label
_atom_site_type_symbol
_atom_site_fract_x
_atom_site_fract_y
_atom_site_fract_z
_atom_site_U_iso_or_equiv
_atom_site_adp_type
_atom_site_occupancy
_atom_site_site_symmetry_order
_atom_site_calc_flag
_atom_site_refinement_flags_posn
_atom_site_refinement_flags_adp
_atom_site_refinement_flags_occupancy
_atom_site_disorder_assembly
_atom_site_disorder_group
C1 C 0.26661(16) 0.44163(13) 0.48435(19) 0.0967(8) Uani 1 1 d D . . A 1
C2 C 0.25220(16) 0.38488(12) 0.45044(19) 0.0916(8) Uani 1 1 d D . . A 1
C3 C 0.20439(18) 0.34890(15) 0.4746(2) 0.1099(9) Uani 1 1 d . . . A 1
H3 H 0.194933 0.310832 0.453688 0.132 Uiso 1 1 calc R U . A 1
C4 C 0.1717(2) 0.37069(18) 0.5297(3) 0.1240(11) Uani 1 1 d . . . A 1
H4 H 0.138893 0.347439 0.544686 0.149 Uiso 1 1 calc R U . A 1
C5 C 0.1867(2) 0.42606(19) 0.5629(2) 0.1261(11) Uani 1 1 d . . . A 1
H5 H 0.165173 0.439644 0.601502 0.151 Uiso 1 1 calc R U . A 1
C6 C 0.23375(19) 0.46189(16) 0.5393(2) 0.1168(10) Uani 1 1 d . . . A 1
H6 H 0.242933 0.499807 0.560930 0.140 Uiso 1 1 calc R U . A 1
C7 C 0.33524(16) 0.42436(10) 0.39497(18) 0.0893(8) Uani 1 1 d D . . A 1
C8 C 0.29393(15) 0.37410(11) 0.39547(16) 0.0841(7) Uani 1 1 d D . . A 1
C9 C 0.30113(16) 0.32539(11) 0.34792(18) 0.0909(8) Uani 1 1 d . . . A 1
H9 H 0.274527 0.291571 0.347643 0.109 Uiso 1 1 calc R U . A 1
C10 C 0.34698(16) 0.32728(10) 0.30196(18) 0.0880(8) Uani 1 1 d . . . A 1
H10 H 0.349685 0.294771 0.269307 0.106 Uiso 1 1 calc R U . A 1
C11 C 0.39026(14) 0.37615(9) 0.30181(16) 0.0816(7) Uani 1 1 d . . . A 1
C12 C 0.38296(16) 0.42494(10) 0.34924(17) 0.0891(8) Uani 1 1 d . . . A 1
H12 H 0.410489 0.458326 0.350201 0.107 Uiso 1 1 calc R U . A 1
C13 C 0.31958(17) 0.47270(12) 0.44913(19) 0.1010(9) Uani 1 1 d D . . A 1
C14 C 0.2824(2) 0.52573(12) 0.3937(2) 0.1326(12) Uani 1 1 d D . . A 1
H14A H 0.238698 0.513022 0.350028 0.199 Uiso 1 1 calc R U . A 1
H14B H 0.314576 0.542571 0.367413 0.199 Uiso 1 1 calc R U . A 1
H14C H 0.270775 0.554558 0.429229 0.199 Uiso 1 1 calc R U . A 1
C15 C 0.38928(19) 0.49262(16) 0.5207(2) 0.1285(12) Uani 1 1 d D . . A 1
H15A H 0.423075 0.507861 0.495459 0.193 Uiso 1 1 calc R U . A 1
H15B H 0.410595 0.459780 0.556609 0.193 Uiso 1 1 calc R U . A 1
H15C H 0.377525 0.522605 0.554452 0.193 Uiso 1 1 calc R U . A 1
C16 C 0.44188(14) 0.37580(9) 0.25430(16) 0.0784(7) Uani 1 1 d . . . A 1
C17 C 0.47317(15) 0.42771(9) 0.23656(17) 0.0817(7) Uani 1 1 d . . . A 1
H17 H 0.460888 0.463466 0.254911 0.098 Uiso 1 1 calc R U . A 1
C18 C 0.52133(14) 0.42664(9) 0.19284(16) 0.0768(7) Uani 1 1 d D . . A 1
C19 C 0.54002(14) 0.37342(9) 0.16319(16) 0.0783(7) Uani 1 1 d D . . A 1
C20 C 0.51068(16) 0.32184(10) 0.18017(19) 0.0896(8) Uani 1 1 d . . . A 1
H20 H 0.522653 0.286255 0.160985 0.107 Uiso 1 1 calc R U . A 1
C21 C 0.46389(16) 0.32335(10) 0.22536(18) 0.0879(8) Uani 1 1 d . . . A 1
H21 H 0.445696 0.288059 0.237612 0.105 Uiso 1 1 calc R U . A 1
C22 C 0.58933(14) 0.38542(10) 0.11559(17) 0.0826(7) Uani 1 1 d D . . A 1
C23 C 0.60319(14) 0.44596(10) 0.11928(16) 0.0800(7) Uani 1 1 d D . . A 1
C24 C 0.64776(15) 0.46915(11) 0.07908(17) 0.0870(7) Uani 1 1 d . . . A 1
H24 H 0.657138 0.509221 0.082493 0.104 Uiso 1 1 calc R U . A 1
C25 C 0.67899(15) 0.43352(11) 0.03339(18) 0.0881(7) Uani 1 1 d . . . A 1
C26 C 0.66491(17) 0.37317(12) 0.0313(2) 0.1011(9) Uani 1 1 d . . . A 1
H26 H 0.685970 0.348664 0.001458 0.121 Uiso 1 1 calc R U . A 1
C27 C 0.62092(16) 0.34906(11) 0.07189(19) 0.0931(8) Uani 1 1 d . . . A 1
H27 H 0.612630 0.308838 0.069890 0.112 Uiso 1 1 calc R U . A 1
C28 C 0.50766(15) 0.52182(10) 0.11330(19) 0.0933(8) Uani 1 1 d D . . A 1
H28A H 0.533823 0.551613 0.095008 0.140 Uiso 1 1 calc R U . A 1
H28B H 0.480450 0.539526 0.145348 0.140 Uiso 1 1 calc R U . A 1
H28C H 0.475102 0.502190 0.064038 0.140 Uiso 1 1 calc R U . A 1
C29 C 0.56122(14) 0.47740(9) 0.16988(16) 0.0801(7) Uani 1 1 d D . . A 1
C30 C 0.61281(16) 0.50660(11) 0.24943(18) 0.0991(8) Uani 1 1 d D . . A 1
H30A H 0.645925 0.477926 0.283686 0.149 Uiso 1 1 calc R U . A 1
H30B H 0.585624 0.523541 0.282091 0.149 Uiso 1 1 calc R U . A 1
H30C H 0.639521 0.536814 0.232847 0.149 Uiso 1 1 calc R U . A 1
C31 C 0.72458(17) 0.45852(13) -0.01593(18) 0.0943(8) Uani 1 1 d . . . A 1
C32 C 0.78181(17) 0.42816(14) -0.0238(2) 0.1070(9) Uani 1 1 d . . . A 1
H32 H 0.794526 0.392020 0.003076 0.128 Uiso 1 1 calc R U . A 1
C33 C 0.82093(17) 0.45100(14) -0.0718(2) 0.1033(9) Uani 1 1 d . . . A 1
C34 C 0.80174(16) 0.50449(13) -0.11341(19) 0.0977(8) Uani 1 1 d . . . A 1
C35 C 0.74308(18) 0.53471(13) -0.1073(2) 0.1047(9) Uani 1 1 d . . . A 1
H35 H 0.729246 0.570224 -0.135752 0.126 Uiso 1 1 calc R U . A 1
C36 C 0.70494(17) 0.51161(13) -0.0584(2) 0.1024(9) Uani 1 1 d . . . A 1
H36 H 0.665335 0.532013 -0.053747 0.123 Uiso 1 1 calc R U . A 1
C37 C 0.85050(13) 0.51751(12) -0.15998(16) 0.1117(9) Uani 1 1 d G . . A 1
C38 C 0.89980(17) 0.47162(12) -0.14668(19) 0.1442(14) Uani 1 1 d G . . A 1
C39 C 0.95273(18) 0.47273(16) -0.1852(3) 0.210(3) Uani 1 1 d G . . A 1
H39 H 0.985709 0.442026 -0.176273 0.252 Uiso 1 1 calc R U . A 1
C40 C 0.95636(18) 0.51971(19) -0.2370(2) 0.210(3) Uani 1 1 d G . . A 1
H40 H 0.991775 0.520452 -0.262733 0.252 Uiso 1 1 calc R U . A 1
C41 C 0.9071(2) 0.56560(15) -0.2503(2) 0.1696(16) Uani 1 1 d G . . A 1
H41 H 0.909499 0.597037 -0.284939 0.204 Uiso 1 1 calc R U . A 1
C42 C 0.85414(16) 0.56450(11) -0.21178(18) 0.1310(11) Uani 1 1 d G . . A 1
H42 H 0.821156 0.595196 -0.220685 0.157 Uiso 1 1 calc R U . A 1
C43 C 0.8620(3) 0.3653(2) -0.1420(4) 0.206(2) Uani 1 1 d . . . A 1
H43A H 0.845527 0.337954 -0.108531 0.309 Uiso 1 1 calc R U . A 1
H43B H 0.902403 0.348774 -0.154459 0.309 Uiso 1 1 calc R U . A 1
H43C H 0.823351 0.373305 -0.194658 0.309 Uiso 1 1 calc R U . A 1
C44 C 0.8862(2) 0.4242(2) -0.0899(3) 0.1542(15) Uani 1 1 d . . . A 1
C45 C 0.9489(2) 0.4175(3) -0.0053(4) 0.224(3) Uani 1 1 d . . . A 1
H45A H 0.939290 0.385053 0.026243 0.336 Uiso 1 1 calc R U . A 1
H45B H 0.953662 0.452746 0.027744 0.336 Uiso 1 1 calc R U . A 1
H45C H 0.993026 0.410368 -0.016728 0.336 Uiso 1 1 calc R U . A 1
C47A C 0.2596(5) 0.3233(7) 0.9779(7) 0.082(3) Uani 0.5 1 d DG . P B 1
C46A C 0.1927(5) 0.3438(6) 0.9245(6) 0.090(3) Uani 0.5 1 d DG . P B 1
C51A C 0.1340(4) 0.3454(5) 0.9536(5) 0.114(3) Uani 0.5 1 d G . P B 1
H51A H 0.089322 0.359110 0.917925 0.136 Uiso 0.5 1 calc R U P B 1
C50A C 0.1422(5) 0.3266(5) 1.0361(6) 0.111(2) Uani 0.5 1 d G . P B 1
H50A H 0.102953 0.327655 1.055582 0.133 Uiso 0.5 1 calc R U P B 1
C49A C 0.2091(6) 0.3061(7) 1.0895(6) 0.102(3) Uani 0.5 1 d G . P B 1
H49A H 0.214521 0.293466 1.144663 0.122 Uiso 0.5 1 calc R U P B 1
C48A C 0.2677(5) 0.3044(8) 1.0604(7) 0.090(3) Uani 0.5 1 d G . P B 1
H48A H 0.312459 0.290732 1.096088 0.108 Uiso 0.5 1 calc R U P B 1
C56A C 0.3804(5) 0.3336(6) 0.8107(6) 0.067(2) Uani 0.5 1 d G . P B 1
C57A C 0.3071(5) 0.3473(7) 0.7872(6) 0.081(3) Uani 0.5 1 d G . P B 1
H57A H 0.281456 0.358647 0.731213 0.097 Uiso 0.5 1 calc R U P B 1
C52A C 0.2721(5) 0.3439(7) 0.8473(8) 0.078(2) Uani 0.5 1 d DG . P B 1
C53A C 0.3104(6) 0.3270(8) 0.9309(7) 0.078(2) Uani 0.5 1 d DG . P B 1
C54A C 0.3837(5) 0.3133(7) 0.9545(6) 0.084(3) Uani 0.5 1 d G . P B 1
H54A H 0.409284 0.301940 1.010456 0.100 Uiso 0.5 1 calc R U P B 1
C55A C 0.4187(4) 0.3166(6) 0.8944(6) 0.090(3) Uani 0.5 1 d G . P B 1
H55A H 0.467695 0.307517 0.910134 0.108 Uiso 0.5 1 calc R U P B 1
C58A C 0.1770(10) 0.4289(6) 0.8223(12) 0.109(3) Uani 0.5 1 d D . P B 1
H58A H 0.183713 0.440638 0.769895 0.163 Uiso 0.5 1 calc R U P B 1
H58B H 0.208696 0.451227 0.869086 0.163 Uiso 0.5 1 calc R U P B 1
H58C H 0.127542 0.435773 0.818080 0.163 Uiso 0.5 1 calc R U P B 1
C59A C 0.1949(7) 0.3617(6) 0.8383(8) 0.089(3) Uani 0.5 1 d D . P B 1
C60A C 0.1374(10) 0.3241(6) 0.7753(10) 0.124(5) Uani 0.5 1 d D . P B 1
H60A H 0.090192 0.338119 0.771209 0.185 Uiso 0.5 1 calc R U P B 1
H60B H 0.142780 0.284127 0.794805 0.185 Uiso 0.5 1 calc R U P B 1
H60C H 0.142927 0.326124 0.720003 0.185 Uiso 0.5 1 calc R U P B 1
C63A C 0.5322(3) 0.3379(6) 0.7159(6) 0.068(2) Uani 0.5 1 d DG . P B 1
C64A C 0.4935(4) 0.3338(5) 0.6287(6) 0.066(2) Uani 0.5 1 d DG . P B 1
C65A C 0.4182(4) 0.3307(4) 0.6001(5) 0.074(2) Uani 0.5 1 d G . P B 1
H65A H 0.392281 0.327951 0.541802 0.089 Uiso 0.5 1 calc R U P B 1
C66A C 0.3816(3) 0.3318(4) 0.6588(5) 0.067(2) Uani 0.5 1 d G . P B 1
H66A H 0.331256 0.329752 0.639724 0.081 Uiso 0.5 1 calc R U P B 1
C61A C 0.4203(4) 0.3359(5) 0.7460(5) 0.075(2) Uani 0.5 1 d G . P B 1
C62A C 0.4956(4) 0.3390(7) 0.7745(5) 0.071(2) Uani 0.5 1 d G . P B 1
H62A H 0.521516 0.341791 0.832886 0.085 Uiso 0.5 1 calc R U P B 1
C68A C 0.6156(3) 0.3302(4) 0.6431(3) 0.0684(18) Uani 0.5 1 d DG . P B 1
C69A C 0.6756(2) 0.3233(3) 0.6173(4) 0.0740(19) Uani 0.5 1 d G . P B 1
H69A H 0.722060 0.323585 0.657720 0.089 Uiso 0.5 1 calc R U P B 1
C70A C 0.6662(2) 0.3161(3) 0.5309(4) 0.0771(17) Uani 0.5 1 d DG . P B 1
C71A C 0.5968(3) 0.3157(3) 0.4704(3) 0.086(2) Uani 0.5 1 d G . P B 1
H71A H 0.590486 0.310896 0.412658 0.104 Uiso 0.5 1 calc R U P B 1
C72A C 0.5368(2) 0.3226(3) 0.4963(4) 0.081(2) Uani 0.5 1 d G . P B 1
H72A H 0.490348 0.322296 0.455846 0.097 Uiso 0.5 1 calc R U P B 1
C67A C 0.5462(2) 0.3298(3) 0.5827(4) 0.0664(17) Uani 0.5 1 d DG . P B 1
C73A C 0.6417(8) 0.4011(7) 0.7635(11) 0.077(3) Uani 0.5 1 d D . P B 1
H73A H 0.613113 0.429696 0.723965 0.115 Uiso 0.5 1 calc R U P B 1
H73B H 0.691308 0.403865 0.766041 0.115 Uiso 0.5 1 calc R U P B 1
H73C H 0.638987 0.408201 0.819394 0.115 Uiso 0.5 1 calc R U P B 1
C74A C 0.6126(6) 0.3393(8) 0.7333(8) 0.070(3) Uani 0.5 1 d D . P B 1
C75A C 0.6543(11) 0.2929(8) 0.8007(12) 0.134(7) Uani 0.5 1 d D . P B 1
H75A H 0.663140 0.308116 0.857329 0.201 Uiso 0.5 1 calc R U P B 1
H75B H 0.699735 0.284127 0.793263 0.201 Uiso 0.5 1 calc R U P B 1
H75C H 0.625841 0.257745 0.793203 0.201 Uiso 0.5 1 calc R U P B 1
C76A C 0.72984(17) 0.30820(17) 0.4991(2) 0.0348(10) Uani 0.5 1 d DG U P B 1
C81A C 0.7886(2) 0.2765(2) 0.5519(2) 0.1104(19) Uani 0.5 1 d G . P B 1
H81A H 0.786576 0.259703 0.602128 0.132 Uiso 0.5 1 calc R U P B 1
C80A C 0.85041(18) 0.2698(2) 0.5295(3) 0.115(2) Uani 0.5 1 d G . P B 1
H80A H 0.889725 0.248589 0.564744 0.138 Uiso 0.5 1 calc R U P B 1
C79A C 0.85344(18) 0.2949(2) 0.4543(3) 0.0956(15) Uani 0.5 1 d DG . P B 1
C78A C 0.7947(2) 0.3266(2) 0.4016(2) 0.091(3) Uani 0.5 1 d DG . P B 1
C77A C 0.73287(18) 0.33327(17) 0.4240(2) 0.1039(17) Uani 0.5 1 d G . P B 1
H77A H 0.693556 0.354500 0.388722 0.125 Uiso 0.5 1 calc R U P B 1
C87A C 0.9109(3) 0.2967(2) 0.4166(3) 0.0982(18) Uani 0.5 1 d DG . P B 1
C86A C 0.9803(3) 0.2730(2) 0.4435(3) 0.121(2) Uani 0.5 1 d G . P B 1
H86A H 0.998527 0.254530 0.496563 0.145 Uiso 0.5 1 calc R U P B 1
C85A C 1.0225(2) 0.2767(2) 0.3911(4) 0.144(3) Uani 0.5 1 d G . P B 1
H85A H 1.068972 0.260807 0.409135 0.172 Uiso 0.5 1 calc R U P B 1
C84A C 0.9953(3) 0.3043(2) 0.3119(4) 0.146(3) Uani 0.5 1 d G . P B 1
H84A H 1.023575 0.306783 0.276811 0.176 Uiso 0.5 1 calc R U P B 1
C83A C 0.9259(3) 0.3281(2) 0.2850(3) 0.122(3) Uani 0.5 1 d G . P B 1
H83A H 0.907732 0.346485 0.231914 0.146 Uiso 0.5 1 calc R U P B 1
C82A C 0.8837(2) 0.3243(2) 0.3373(4) 0.1005(19) Uani 0.5 1 d DG . P B 1
C88A C 0.8013(5) 0.4117(4) 0.3085(6) 0.172(3) Uani 0.5 1 d D . P B 1
H88A H 0.759683 0.425999 0.320595 0.258 Uiso 0.5 1 calc R U P B 1
H88B H 0.796427 0.420837 0.250329 0.258 Uiso 0.5 1 calc R U P B 1
H88C H 0.844279 0.429889 0.346632 0.258 Uiso 0.5 1 calc R U P B 1
C89A C 0.8067(4) 0.3459(3) 0.3211(5) 0.1059(17) Uani 0.5 1 d D . P B 1
C90A C 0.7574(4) 0.3196(5) 0.2411(5) 0.179(4) Uani 0.5 1 d D . P B 1
H90A H 0.752886 0.278289 0.249342 0.269 Uiso 0.5 1 calc R U P B 1
H90B H 0.776681 0.325692 0.195698 0.269 Uiso 0.5 1 calc R U P B 1
H90C H 0.710496 0.337718 0.226214 0.269 Uiso 0.5 1 calc R U P B 1
C47B C 0.2420(5) 0.3235(8) 0.9914(8) 0.085(2) Uani 0.5 1 d DG . P C 2
C46B C 0.1742(6) 0.3407(8) 0.9363(7) 0.107(3) Uani 0.5 1 d DG . P C 2
C51B C 0.1150(5) 0.3411(8) 0.9646(8) 0.168(6) Uani 0.5 1 d G . P C 2
H51B H 0.069688 0.352628 0.927677 0.202 Uiso 0.5 1 calc R U P C 2
C50B C 0.1236(6) 0.3242(8) 1.0480(9) 0.191(7) Uani 0.5 1 d G . P C 2
H50B H 0.084040 0.324376 1.066890 0.229 Uiso 0.5 1 calc R U P C 2
C49B C 0.1914(7) 0.3069(9) 1.1031(7) 0.126(4) Uani 0.5 1 d G . P C 2
H49B H 0.197149 0.295564 1.158920 0.152 Uiso 0.5 1 calc R U P C 2
C48B C 0.2506(6) 0.3066(9) 1.0748(7) 0.099(4) Uani 0.5 1 d G . P C 2
H48B H 0.295906 0.295006 1.111737 0.118 Uiso 0.5 1 calc R U P C 2
C55B C 0.3686(5) 0.3354(6) 0.8309(6) 0.077(2) Uani 0.5 1 d G . P C 2
C54B C 0.2960(5) 0.3517(7) 0.8062(6) 0.076(3) Uani 0.5 1 d G . P C 2
H54B H 0.272129 0.364910 0.750712 0.091 Uiso 0.5 1 calc R U P C 2
C53B C 0.2593(5) 0.3484(7) 0.8645(7) 0.081(3) Uani 0.5 1 d DG . P C 2
C52B C 0.2950(5) 0.3287(7) 0.9475(7) 0.075(2) Uani 0.5 1 d DG . P C 2
C57B C 0.3675(5) 0.3123(6) 0.9722(6) 0.078(2) Uani 0.5 1 d G . P C 2
H57B H 0.391414 0.299158 1.027664 0.093 Uiso 0.5 1 calc R U P C 2
C56B C 0.4043(4) 0.3157(5) 0.9138(6) 0.069(2) Uani 0.5 1 d G . P C 2
H56B H 0.452816 0.304760 0.930344 0.083 Uiso 0.5 1 calc R U P C 2
C58B C 0.1602(13) 0.4212(9) 0.823(2) 0.198(10) Uani 0.5 1 d D . P C 2
H58D H 0.111495 0.429542 0.820843 0.297 Uiso 0.5 1 calc R U P C 2
H58E H 0.165197 0.429614 0.769029 0.297 Uiso 0.5 1 calc R U P C 2
H58F H 0.193468 0.445009 0.866962 0.297 Uiso 0.5 1 calc R U P C 2
C59B C 0.1775(7) 0.3542(8) 0.8459(10) 0.112(4) Uani 0.5 1 d D . P C 2
C60B C 0.1366(9) 0.3166(10) 0.7663(14) 0.184(8) Uani 0.5 1 d D . P C 2
H60D H 0.086283 0.314212 0.760595 0.276 Uiso 0.5 1 calc R U P C 2
H60E H 0.157082 0.277909 0.773164 0.276 Uiso 0.5 1 calc R U P C 2
H60F H 0.141194 0.334426 0.715949 0.276 Uiso 0.5 1 calc R U P C 2
C64B C 0.4708(4) 0.3273(5) 0.6392(5) 0.0660(18) Uani 0.5 1 d DG . P C 2
C63B C 0.3960(4) 0.3213(4) 0.6166(4) 0.075(2) Uani 0.5 1 d G . P C 2
H63B H 0.367729 0.315494 0.559526 0.091 Uiso 0.5 1 calc R U P C 2
C62B C 0.3636(3) 0.3239(4) 0.6792(5) 0.079(2) Uani 0.5 1 d G . P C 2
H62B H 0.313609 0.319912 0.664042 0.094 Uiso 0.5 1 calc R U P C 2
C61B C 0.4059(4) 0.3326(5) 0.7645(5) 0.0635(18) Uani 0.5 1 d G . P C 2
C66B C 0.4807(4) 0.3387(6) 0.7871(5) 0.072(2) Uani 0.5 1 d G . P C 2
H66B H 0.508957 0.344468 0.844208 0.087 Uiso 0.5 1 calc R U P C 2
C65B C 0.5131(3) 0.3360(6) 0.7245(6) 0.066(2) Uani 0.5 1 d DG . P C 2
C72B C 0.5896(3) 0.3330(3) 0.6425(3) 0.0708(19) Uani 0.5 1 d DG . P C 2
C71B C 0.6456(2) 0.3336(3) 0.6087(4) 0.0696(18) Uani 0.5 1 d G . P C 2
H71B H 0.693162 0.339389 0.644631 0.083 Uiso 0.5 1 calc R U P C 2
C70B C 0.6304(2) 0.3255(3) 0.5213(4) 0.0712(16) Uani 0.5 1 d DG . P C 2
C69B C 0.5593(3) 0.3169(3) 0.4677(3) 0.079(2) Uani 0.5 1 d G . P C 2
H69B H 0.549190 0.311503 0.409168 0.095 Uiso 0.5 1 calc R U P C 2
C68B C 0.5034(2) 0.3163(3) 0.5015(3) 0.0787(18) Uani 0.5 1 d G . P C 2
H68B H 0.455806 0.310538 0.465569 0.094 Uiso 0.5 1 calc R U P C 2
C67B C 0.5185(2) 0.3244(3) 0.5889(4) 0.0613(17) Uani 0.5 1 d DG . P C 2
C73B C 0.6186(8) 0.4057(7) 0.7697(13) 0.089(4) Uani 0.5 1 d D . P C 2
H73D H 0.616522 0.409075 0.826575 0.133 Uiso 0.5 1 calc R U P C 2
H73E H 0.587344 0.434492 0.733260 0.133 Uiso 0.5 1 calc R U P C 2
H73F H 0.667476 0.411936 0.771377 0.133 Uiso 0.5 1 calc R U P C 2
C74B C 0.5932(7) 0.3432(7) 0.7340(8) 0.071(3) Uani 0.5 1 d D . P C 2
C75B C 0.6442(7) 0.2967(5) 0.7948(8) 0.072(3) Uani 0.5 1 d D . P C 2
H75D H 0.693564 0.304385 0.799201 0.107 Uiso 0.5 1 calc R U P C 2
H75E H 0.630668 0.258152 0.771776 0.107 Uiso 0.5 1 calc R U P C 2
H75F H 0.639772 0.299235 0.850554 0.107 Uiso 0.5 1 calc R U P C 2
C76B C 0.68681(19) 0.33047(13) 0.4786(2) 0.0850(14) Uani 0.5 1 d DG . P C 2
C81B C 0.7577(2) 0.31326(14) 0.5229(2) 0.0787(17) Uani 0.5 1 d G . P C 2
H81B H 0.770331 0.299918 0.579031 0.094 Uiso 0.5 1 calc R U P C 2
C80B C 0.80976(17) 0.31600(13) 0.4832(3) 0.117(2) Uani 0.5 1 d DG . P C 2
C79B C 0.7909(2) 0.33594(14) 0.3992(3) 0.122(4) Uani 0.5 1 d DG . P C 2
C78B C 0.7200(2) 0.35315(17) 0.3550(2) 0.1099(18) Uani 0.5 1 d G . P C 2
H78B H 0.707388 0.366493 0.298828 0.132 Uiso 0.5 1 calc R U P C 2
C77B C 0.66796(18) 0.35041(15) 0.3947(2) 0.0954(15) Uani 0.5 1 d G . P C 2
H77B H 0.620521 0.361923 0.365100 0.114 Uiso 0.5 1 calc R U P C 2
C82B C 0.9107(5) 0.3129(2) 0.4455(4) 0.266(9) Uani 0.5 1 d DG . P C 2
C87B C 0.9790(4) 0.3070(3) 0.4383(6) 0.361(16) Uani 0.5 1 d G . P C 2
H87B H 1.017519 0.292933 0.484328 0.433 Uiso 0.5 1 calc R U P C 2
C86B C 0.9897(4) 0.3220(3) 0.3622(8) 0.40(2) Uani 0.5 1 d G . P C 2
H86B H 1.035373 0.318013 0.357327 0.475 Uiso 0.5 1 calc R U P C 2
C85B C 0.9321(6) 0.3430(3) 0.2934(6) 0.324(14) Uani 0.5 1 d G . P C 2
H85B H 0.939271 0.353023 0.242457 0.389 Uiso 0.5 1 calc R U P C 2
C84B C 0.8638(5) 0.3489(3) 0.3006(4) 0.209(6) Uani 0.5 1 d G . P C 2
H84B H 0.825315 0.362954 0.254587 0.251 Uiso 0.5 1 calc R U P C 2
C83B C 0.8531(4) 0.3339(2) 0.3767(5) 0.148(3) Uani 0.5 1 d DG . P C 2
C88B C 0.9285(5) 0.3485(7) 0.5903(7) 0.246(6) Uani 0.5 1 d D . P C 2
H88D H 0.912935 0.386340 0.565657 0.370 Uiso 0.5 1 calc R U P C 2
H88E H 0.979990 0.344882 0.603833 0.370 Uiso 0.5 1 calc R U P C 2
H88F H 0.916681 0.344063 0.641601 0.370 Uiso 0.5 1 calc R U P C 2
C89B C 0.8885(4) 0.2988(2) 0.5234(6) 0.162(3) Uani 0.5 1 d D . P C 2
C90B C 0.9011(6) 0.2386(6) 0.5578(10) 0.268(7) Uani 0.5 1 d D . P C 2
H90D H 0.952295 0.231468 0.581973 0.402 Uiso 0.5 1 calc R U P C 2
H90E H 0.879408 0.234010 0.601363 0.402 Uiso 0.5 1 calc R U P C 2
H90F H 0.879755 0.211098 0.512357 0.402 Uiso 0.5 1 calc R U P C 2

loop_
_atom_site_aniso_label
_atom_site_aniso_U_11
_atom_site_aniso_U_22
_atom_site_aniso_U_33
_atom_site_aniso_U_23
_atom_site_aniso_U_13
_atom_site_aniso_U_12
C1 0.109(2) 0.0935(19) 0.0853(19) 0.0075(15) 0.0302(17) -0.0083(15)
C2 0.0999(19) 0.0848(17) 0.0805(18) 0.0133(14) 0.0178(15) -0.0113(14)
C3 0.117(2) 0.110(2) 0.096(2) 0.0124(18) 0.0262(19) -0.0200(18)
C4 0.120(3) 0.134(3) 0.119(3) 0.013(2) 0.042(2) -0.027(2)
C5 0.126(3) 0.148(3) 0.115(3) 0.003(2) 0.055(2) -0.006(2)
C6 0.125(3) 0.116(2) 0.114(3) -0.006(2) 0.046(2) -0.0112(19)
C7 0.119(2) 0.0641(15) 0.0804(17) 0.0007(12) 0.0277(16) -0.0144(13)
C8 0.1028(18) 0.0712(15) 0.0703(16) 0.0158(12) 0.0186(14) -0.0063(13)
C9 0.113(2) 0.0593(14) 0.0845(19) 0.0066(13) 0.0125(16) -0.0152(13)
C10 0.114(2) 0.0585(14) 0.0801(18) 0.0004(12) 0.0184(16) -0.0073(13)
C11 0.1079(19) 0.0519(13) 0.0713(16) 0.0088(11) 0.0125(14) -0.0003(12)
C12 0.127(2) 0.0591(14) 0.0820(18) -0.0007(12) 0.0362(17) -0.0158(13)
C13 0.134(2) 0.0804(17) 0.098(2) -0.0119(15) 0.0513(19) -0.0190(16)
C14 0.211(4) 0.0718(18) 0.135(3) 0.0038(17) 0.085(3) -0.0013(19)
C15 0.148(3) 0.128(3) 0.122(3) -0.048(2) 0.062(2) -0.048(2)
C16 0.1008(17) 0.0517(13) 0.0714(15) 0.0005(11) 0.0146(14) -0.0007(11)
C17 0.1119(19) 0.0466(12) 0.0812(17) -0.0024(11) 0.0257(15) 0.0030(11)
C18 0.0988(17) 0.0533(13) 0.0736(16) -0.0050(11) 0.0231(14) 0.0029(11)
C19 0.0974(17) 0.0509(13) 0.0743(16) -0.0071(11) 0.0131(14) 0.0060(11)
C20 0.121(2) 0.0487(13) 0.0913(19) -0.0076(12) 0.0253(17) 0.0076(13)
C21 0.114(2) 0.0491(13) 0.0880(19) 0.0014(12) 0.0175(16) -0.0039(12)
C22 0.0976(18) 0.0602(14) 0.0801(17) -0.0095(12) 0.0171(14) 0.0090(12)
C23 0.0938(17) 0.0593(13) 0.0787(17) -0.0100(12) 0.0187(14) 0.0062(12)
C24 0.1031(19) 0.0652(14) 0.0899(18) -0.0133(13) 0.0291(16) 0.0007(13)
C25 0.0946(18) 0.0767(16) 0.0853(18) -0.0125(14) 0.0204(15) 0.0103(13)
C26 0.118(2) 0.0797(18) 0.101(2) -0.0228(15) 0.0312(18) 0.0146(15)
C27 0.114(2) 0.0642(14) 0.100(2) -0.0186(14) 0.0351(17) 0.0057(14)
C28 0.118(2) 0.0649(14) 0.105(2) 0.0069(13) 0.0479(17) 0.0159(13)
C29 0.1051(18) 0.0535(12) 0.0813(17) -0.0098(11) 0.0312(14) 0.0029(12)
C30 0.129(2) 0.0721(15) 0.0938(19) -0.0197(14) 0.0346(17) -0.0118(14)
C31 0.113(2) 0.0871(18) 0.0752(18) -0.0156(14) 0.0223(16) 0.0187(16)
C32 0.104(2) 0.098(2) 0.114(2) 0.0109(17) 0.0310(19) 0.0213(17)
C33 0.097(2) 0.111(2) 0.100(2) 0.0065(17) 0.0323(18) 0.0214(17)
C34 0.0971(19) 0.0975(19) 0.090(2) -0.0105(16) 0.0204(16) 0.0021(16)
C35 0.114(2) 0.0908(19) 0.106(2) 0.0025(16) 0.0324(19) 0.0130(17)
C36 0.109(2) 0.0819(18) 0.115(2) -0.0134(16) 0.0360(19) 0.0099(15)
C37 0.115(2) 0.121(2) 0.094(2) -0.0002(18) 0.0280(19) 0.0000(19)
C38 0.126(3) 0.170(3) 0.148(3) 0.040(3) 0.060(3) 0.033(2)
C39 0.183(5) 0.260(6) 0.236(6) 0.082(5) 0.134(5) 0.081(4)
C40 0.189(5) 0.270(7) 0.209(6) 0.087(5) 0.118(4) 0.065(4)
C41 0.193(4) 0.183(4) 0.152(4) 0.026(3) 0.084(4) -0.007(3)
C42 0.132(3) 0.141(3) 0.116(3) 0.005(2) 0.036(2) -0.004(2)
C43 0.267(6) 0.125(3) 0.296(7) 0.016(4) 0.188(5) 0.068(3)
C44 0.131(3) 0.178(4) 0.176(4) 0.056(3) 0.081(3) 0.061(3)
C45 0.120(3) 0.331(8) 0.226(5) 0.144(5) 0.066(3) 0.092(4)
C47A 0.069(5) 0.075(5) 0.097(6) 0.003(5) 0.022(4) -0.008(5)
C46A 0.060(5) 0.104(5) 0.105(6) -0.001(4) 0.025(4) 0.002(5)
C51A 0.054(5) 0.168(8) 0.114(6) 0.022(5) 0.021(5) 0.021(5)
C50A 0.070(5) 0.155(7) 0.112(6) 0.009(5) 0.038(5) -0.004(4)
C49A 0.101(7) 0.123(7) 0.084(5) 0.002(4) 0.034(5) 0.010(7)
C48A 0.084(6) 0.090(5) 0.100(6) 0.001(5) 0.034(5) 0.007(5)
C56A 0.077(4) 0.048(3) 0.070(5) -0.012(4) 0.015(3) 0.005(3)
C57A 0.078(5) 0.074(5) 0.085(6) -0.004(5) 0.021(4) 0.011(4)
C52A 0.081(5) 0.066(5) 0.083(6) 0.001(4) 0.024(4) 0.017(4)
C53A 0.079(6) 0.070(4) 0.088(5) -0.011(4) 0.030(4) 0.003(5)
C54A 0.069(5) 0.091(5) 0.095(6) 0.016(5) 0.033(4) 0.012(4)
C55A 0.080(5) 0.094(5) 0.093(6) 0.021(5) 0.026(4) 0.001(4)
C58A 0.082(6) 0.107(5) 0.129(8) 0.020(5) 0.024(5) 0.039(4)
C59A 0.061(5) 0.093(4) 0.101(5) 0.013(4) 0.013(4) -0.008(4)
C60A 0.125(10) 0.126(6) 0.092(7) 0.007(5) 0.001(7) -0.012(6)
C63A 0.078(4) 0.043(4) 0.076(4) -0.003(3) 0.014(4) 0.001(4)
C64A 0.071(4) 0.051(4) 0.074(4) -0.003(3) 0.022(3) 0.005(4)
C65A 0.072(5) 0.073(4) 0.073(4) -0.005(4) 0.019(3) 0.003(4)
C66A 0.065(4) 0.062(4) 0.072(5) -0.009(4) 0.019(3) 0.003(3)
C61A 0.077(5) 0.062(4) 0.080(5) -0.002(4) 0.017(3) 0.005(4)
C62A 0.076(4) 0.057(4) 0.064(5) -0.005(4) 0.004(4) 0.000(4)
C68A 0.079(4) 0.048(3) 0.070(4) -0.008(3) 0.015(3) -0.008(3)
C69A 0.077(4) 0.066(4) 0.071(3) -0.006(3) 0.015(3) 0.007(3)
C70A 0.082(4) 0.062(4) 0.087(4) -0.003(3) 0.029(4) 0.002(3)
C71A 0.080(5) 0.097(4) 0.081(5) -0.010(4) 0.025(4) 0.008(4)
C72A 0.072(4) 0.087(4) 0.076(4) -0.014(3) 0.016(4) -0.001(4)
C67A 0.069(4) 0.053(3) 0.074(3) -0.006(3) 0.021(3) -0.009(3)
C73A 0.097(8) 0.073(4) 0.071(4) -0.028(3) 0.041(6) -0.016(5)
C74A 0.079(5) 0.063(5) 0.062(4) -0.004(4) 0.014(4) -0.004(4)
C75A 0.141(12) 0.117(8) 0.124(10) 0.054(7) 0.020(8) 0.030(7)
C76A 0.0327(13) 0.0384(13) 0.0349(13) -0.0072(9) 0.0134(9) -0.0015(9)
C81A 0.125(5) 0.095(4) 0.124(5) 0.009(4) 0.058(4) 0.013(3)
C80A 0.107(5) 0.122(5) 0.124(5) 0.027(4) 0.051(4) 0.029(4)
C79A 0.084(4) 0.100(4) 0.103(4) -0.009(3) 0.033(4) 0.008(3)
C78A 0.090(6) 0.105(5) 0.072(5) -0.004(4) 0.020(4) 0.004(5)
C77A 0.083(4) 0.083(4) 0.133(5) -0.006(3) 0.020(4) 0.005(3)
C87A 0.076(4) 0.084(4) 0.138(5) 0.007(3) 0.041(4) -0.004(3)
C86A 0.087(4) 0.132(5) 0.149(6) -0.013(4) 0.046(4) 0.005(3)
C85A 0.131(6) 0.137(6) 0.187(8) -0.022(5) 0.085(5) -0.032(5)
C84A 0.122(6) 0.132(6) 0.200(8) -0.010(5) 0.074(6) -0.017(4)
C83A 0.127(6) 0.109(5) 0.158(8) -0.006(4) 0.088(6) -0.013(4)
C82A 0.100(4) 0.079(4) 0.139(6) -0.002(4) 0.061(4) -0.006(3)
C88A 0.207(8) 0.156(6) 0.194(9) 0.065(6) 0.121(8) 0.064(6)
C89A 0.093(4) 0.138(5) 0.097(4) 0.002(4) 0.045(4) -0.005(4)
C90A 0.119(5) 0.316(12) 0.101(5) 0.002(6) 0.035(4) -0.035(6)
C47B 0.078(5) 0.083(5) 0.097(5) -0.002(4) 0.033(4) 0.006(5)
C46B 0.055(6) 0.139(7) 0.125(6) 0.018(5) 0.029(4) 0.019(5)
C51B 0.086(7) 0.275(14) 0.160(9) 0.035(9) 0.064(6) -0.005(8)
C50B 0.088(6) 0.333(17) 0.181(10) 0.055(10) 0.084(6) -0.018(7)
C49B 0.114(7) 0.141(8) 0.140(9) -0.004(7) 0.064(6) -0.012(6)
C48B 0.085(6) 0.119(6) 0.099(6) 0.002(5) 0.040(5) 0.010(5)
C55B 0.088(5) 0.054(4) 0.083(6) -0.003(4) 0.023(4) 0.007(3)
C54B 0.080(5) 0.062(4) 0.068(5) 0.000(4) 0.002(4) 0.014(4)
C53B 0.075(5) 0.081(5) 0.077(5) -0.006(4) 0.014(4) 0.013(4)
C52B 0.062(5) 0.068(5) 0.092(6) 0.005(5) 0.023(4) 0.002(4)
C57B 0.064(5) 0.088(5) 0.077(5) 0.006(4) 0.018(4) 0.008(4)
C56B 0.056(4) 0.071(4) 0.077(5) 0.000(4) 0.020(4) 0.006(3)
C58B 0.147(16) 0.195(11) 0.250(18) 0.105(11) 0.065(15) 0.059(10)
C59B 0.062(6) 0.152(10) 0.115(7) 0.022(6) 0.019(5) 0.015(6)
C60B 0.060(7) 0.307(18) 0.158(12) -0.049(11) 0.001(8) -0.010(8)
C64B 0.075(5) 0.047(3) 0.068(4) 0.003(3) 0.015(3) -0.001(4)
C63B 0.079(5) 0.071(5) 0.066(5) -0.006(4) 0.011(4) 0.006(4)
C62B 0.084(5) 0.073(4) 0.078(5) 0.002(3) 0.027(3) 0.013(4)
C61B 0.077(4) 0.034(3) 0.069(4) -0.003(3) 0.011(3) 0.009(3)
C66B 0.093(5) 0.045(4) 0.074(4) 0.002(4) 0.021(4) 0.005(4)
C65B 0.087(4) 0.042(3) 0.061(4) -0.001(3) 0.015(3) -0.003(4)
C72B 0.085(5) 0.045(3) 0.076(4) 0.001(3) 0.018(3) 0.000(3)
C71B 0.079(5) 0.053(3) 0.071(4) 0.000(3) 0.018(3) -0.006(4)
C70B 0.085(4) 0.057(3) 0.065(4) 0.000(3) 0.018(4) 0.000(3)
C69B 0.098(5) 0.072(4) 0.060(4) -0.004(3) 0.016(4) 0.009(4)
C68B 0.081(4) 0.075(3) 0.067(3) -0.002(3) 0.007(3) 0.001(4)
C67B 0.065(4) 0.044(3) 0.065(3) 0.004(3) 0.010(3) -0.006(3)
C73B 0.098(9) 0.072(4) 0.114(7) -0.020(4) 0.060(6) -0.021(5)
C74B 0.082(6) 0.057(4) 0.067(4) -0.007(3) 0.015(4) 0.000(5)
C75B 0.067(4) 0.075(5) 0.061(5) -0.010(5) 0.005(4) -0.012(4)
C76B 0.140(4) 0.051(3) 0.051(3) -0.010(2) 0.016(3) -0.020(3)
C81B 0.079(4) 0.075(4) 0.099(4) -0.012(3) 0.051(4) -0.005(3)
C80B 0.076(4) 0.154(6) 0.124(5) 0.000(4) 0.035(4) 0.007(4)
C79B 0.101(7) 0.140(8) 0.132(9) 0.004(7) 0.048(6) -0.014(7)
C78B 0.110(4) 0.131(5) 0.087(4) 0.004(4) 0.031(3) -0.004(4)
C77B 0.099(4) 0.094(4) 0.085(4) 0.008(3) 0.022(3) 0.010(3)
C82B 0.103(7) 0.57(3) 0.130(8) 0.036(10) 0.038(6) -0.014(11)
C87B 0.189(13) 0.62(4) 0.33(2) 0.18(3) 0.166(15) 0.082(18)
C86B 0.198(14) 0.78(6) 0.234(18) 0.11(3) 0.111(13) -0.02(2)
C85B 0.183(13) 0.64(4) 0.177(14) 0.004(17) 0.096(11) -0.077(18)
C84B 0.218(11) 0.267(16) 0.186(10) 0.015(10) 0.127(9) -0.042(11)
C83B 0.095(5) 0.233(11) 0.126(6) -0.021(7) 0.052(5) -0.035(6)
C88B 0.116(6) 0.428(17) 0.160(9) -0.042(10) 0.000(6) -0.045(9)
C89B 0.099(5) 0.260(10) 0.130(7) 0.022(7) 0.040(5) 0.014(6)
C90B 0.187(10) 0.322(12) 0.317(16) 0.157(12) 0.114(10) 0.167(10)

loop_
_atom_type_symbol
_atom_type_description
_atom_type_scat_dispersion_real
_atom_type_scat_dispersion_imag
_atom_type_scat_source
C C 0.0033 0.0016 'International Tables Vol C Tables 4.2.6.8 and 6.1.1.4'
H H 0.0000 0.0000 'International Tables Vol C Tables 4.2.6.8 and 6.1.1.4'

loop_
_geom_angle_atom_site_label_1
_geom_angle_atom_site_label_2
_geom_angle_atom_site_label_3
_geom_angle
_geom_angle_site_symmetry_1
_geom_angle_site_symmetry_3
_geom_angle_publ_flag
C2 C1 C13 110.2(3) . . ?
C6 C1 C2 120.3(3) . . ?
C6 C1 C13 129.4(3) . . ?
C1 C2 C3 119.3(3) . . ?
C1 C2 C8 109.4(2) . . ?
C3 C2 C8 131.3(3) . . ?
C2 C3 H3 120.5 . . ?
C4 C3 C2 119.1(3) . . ?
C4 C3 H3 120.5 . . ?
C3 C4 H4 119.4 . . ?
C5 C4 C3 121.1(3) . . ?
C5 C4 H4 119.4 . . ?
C4 C5 H5 119.9 . . ?
C4 C5 C6 120.2(4) . . ?
C6 C5 H5 119.9 . . ?
C1 C6 C5 120.0(3) . . ?
C1 C6 H6 120.0 . . ?
C5 C6 H6 120.0 . . ?
C8 C7 C13 110.9(3) . . ?
C12 C7 C8 120.5(2) . . ?
C12 C7 C13 128.7(2) . . ?
C7 C8 C2 108.5(2) . . ?
C9 C8 C2 133.0(2) . . ?
C9 C8 C7 118.5(3) . . ?
C8 C9 H9 119.9 . . ?
C10 C9 C8 120.2(2) . . ?
C10 C9 H9 119.9 . . ?
C9 C10 H10 118.6 . . ?
C9 C10 C11 122.7(3) . . ?
C11 C10 H10 118.6 . . ?
C10 C11 C16 121.4(2) . . ?
C12 C11 C10 117.1(3) . . ?
C12 C11 C16 121.5(2) . . ?
C7 C12 C11 121.0(2) . . ?
C7 C12 H12 119.5 . . ?
C11 C12 H12 119.5 . . ?
C1 C13 C14 110.2(3) . . ?
C1 C13 C15 112.5(2) . . ?
C7 C13 C1 100.9(2) . . ?
C7 C13 C14 111.5(2) . . ?
C7 C13 C15 111.4(3) . . ?
C15 C13 C14 110.1(3) . . ?
C13 C14 H14A 109.5 . . ?
C13 C14 H14B 109.5 . . ?
C13 C14 H14C 109.5 . . ?
H14A C14 H14B 109.5 . . ?
H14A C14 H14C 109.5 . . ?
H14B C14 H14C 109.5 . . ?
C13 C15 H15A 109.5 . . ?
C13 C15 H15B 109.5 . . ?
C13 C15 H15C 109.5 . . ?
H15A C15 H15B 109.5 . . ?
H15A C15 H15C 109.5 . . ?
H15B C15 H15C 109.5 . . ?
C17 C16 C11 122.1(2) . . ?
C17 C16 C21 115.9(3) . . ?
C21 C16 C11 122.0(2) . . ?
C16 C17 H17 119.3 . . ?
C18 C17 C16 121.4(2) . . ?
C18 C17 H17 119.3 . . ?
C17 C18 C19 120.5(2) . . ?
C17 C18 C29 128.70(19) . . ?
C19 C18 C29 110.8(2) . . ?
C18 C19 C22 109.0(2) . . ?
C20 C19 C18 119.3(3) . . ?
C20 C19 C22 131.7(2) . . ?
C19 C20 H20 120.2 . . ?
C21 C20 C19 119.6(2) . . ?
C21 C20 H20 120.2 . . ?
C16 C21 H21 118.4 . . ?
C20 C21 C16 123.2(2) . . ?
C20 C21 H21 118.4 . . ?
C23 C22 C19 108.2(2) . . ?
C27 C22 C19 131.8(2) . . ?
C27 C22 C23 120.0(3) . . ?
C22 C23 C29 110.5(2) . . ?
C24 C23 C22 120.2(2) . . ?
C24 C23 C29 129.2(2) . . ?
C23 C24 H24 119.6 . . ?
C23 C24 C25 120.7(2) . . ?
C25 C24 H24 119.6 . . ?
C24 C25 C26 118.0(3) . . ?
C24 C25 C31 121.7(2) . . ?
C26 C25 C31 120.3(3) . . ?
C25 C26 H26 119.0 . . ?
C27 C26 C25 122.1(3) . . ?
C27 C26 H26 119.0 . . ?
C22 C27 H27 120.5 . . ?
C26 C27 C22 119.0(2) . . ?
C26 C27 H27 120.5 . . ?
H28A C28 H28B 109.5 . . ?
H28A C28 H28C 109.5 . . ?
H28B C28 H28C 109.5 . . ?
C29 C28 H28A 109.5 . . ?
C29 C28 H28B 109.5 . . ?
C29 C28 H28C 109.5 . . ?
C18 C29 C23 101.41(18) . . ?
C18 C29 C28 110.8(2) . . ?
C28 C29 C23 110.9(2) . . ?
C30 C29 C18 111.4(2) . . ?
C30 C29 C23 110.9(2) . . ?
C30 C29 C28 111.1(2) . . ?
C29 C30 H30A 109.5 . . ?
C29 C30 H30B 109.5 . . ?
C29 C30 H30C 109.5 . . ?
H30A C30 H30B 109.5 . . ?
H30A C30 H30C 109.5 . . ?
H30B C30 H30C 109.5 . . ?
C32 C31 C25 121.1(3) . . ?
C32 C31 C36 119.4(3) . . ?
C36 C31 C25 119.3(3) . . ?
C31 C32 H32 120.0 . . ?
C31 C32 C33 120.0(3) . . ?
C33 C32 H32 120.0 . . ?
C32 C33 C34 120.5(3) . . ?
C32 C33 C44 128.6(3) . . ?
C34 C33 C44 110.8(3) . . ?
C33 C34 C37 109.2(3) . . ?
C35 C34 C33 119.8(3) . . ?
C35 C34 C37 131.0(3) . . ?
C34 C35 H35 120.5 . . ?
C34 C35 C36 119.0(3) . . ?
C36 C35 H35 120.5 . . ?
C31 C36 H36 119.4 . . ?
C35 C36 C31 121.2(3) . . ?
C35 C36 H36 119.4 . . ?
C38 C37 C34 108.0(2) . . ?
C38 C37 C42 120.0 . . ?
C42 C37 C34 132.0(2) . . ?
C37 C38 C39 120.0 . . ?
C37 C38 C44 112.2(2) . . ?
C39 C38 C44 127.8(2) . . ?
C38 C39 H39 120.0 . . ?
C38 C39 C40 120.0 . . ?
C40 C39 H39 120.0 . . ?
C39 C40 H40 120.0 . . ?
C39 C40 C41 120.0 . . ?
C41 C40 H40 120.0 . . ?
C40 C41 H41 120.0 . . ?
C42 C41 C40 120.0 . . ?
C42 C41 H41 120.0 . . ?
C37 C42 H42 120.0 . . ?
C41 C42 C37 120.0 . . ?
C41 C42 H42 120.0 . . ?
H43A C43 H43B 109.5 . . ?
H43A C43 H43C 109.5 . . ?
H43B C43 H43C 109.5 . . ?
C44 C43 H43A 109.5 . . ?
C44 C43 H43B 109.5 . . ?
C44 C43 H43C 109.5 . . ?
C33 C44 C43 109.2(4) . . ?
C38 C44 C33 99.8(3) . . ?
C38 C44 C43 110.6(4) . . ?
C38 C44 C45 112.8(4) . . ?
C45 C44 C33 108.9(4) . . ?
C45 C44 C43 114.6(4) . . ?
C44 C45 H45A 109.5 . . ?
C44 C45 H45B 109.5 . . ?
C44 C45 H45C 109.5 . . ?
H45A C45 H45B 109.5 . . ?
H45A C45 H45C 109.5 . . ?
H45B C45 H45C 109.5 . . ?
C46A C47A C48A 120.0 . . ?
C46A C47A C53A 107.9(6) . . ?
C48A C47A C53A 132.1(7) . . ?
C47A C46A C59A 111.9(7) . . ?
C51A C46A C47A 120.0 . . ?
C51A C46A C59A 128.1(7) . . ?
C46A C51A H51A 120.0 . . ?
C46A C51A C50A 120.0 . . ?
C50A C51A H51A 120.0 . . ?
C51A C50A H50A 120.0 . . ?
C49A C50A C51A 120.0 . . ?
C49A C50A H50A 120.0 . . ?
C50A C49A H49A 120.0 . . ?
C50A C49A C48A 120.0 . . ?
C48A C49A H49A 120.0 . . ?
C47A C48A H48A 120.0 . . ?
C49A C48A C47A 120.0 . . ?
C49A C48A H48A 120.0 . . ?
C57A C56A C55A 120.0 . . ?
C57A C56A C61A 121.4(6) . . ?
C55A C56A C61A 118.6(6) . . ?
C56A C57A H57A 120.0 . . ?
C52A C57A C56A 120.0 . . ?
C52A C57A H57A 120.0 . . ?
C57A C52A C53A 120.0 . . ?
C57A C52A C59A 129.1(7) . . ?
C53A C52A C59A 110.7(7) . . ?
C52A C53A C47A 108.2(7) . . ?
C54A C53A C47A 131.6(7) . . ?
C54A C53A C52A 120.0 . . ?
C53A C54A H54A 120.0 . . ?
C55A C54A C53A 120.0 . . ?
C55A C54A H54A 120.0 . . ?
C56A C55A H55A 120.0 . . ?
C54A C55A C56A 120.0 . . ?
C54A C55A H55A 120.0 . . ?
H58A C58A H58B 109.5 . . ?
H58A C58A H58C 109.5 . . ?
H58B C58A H58C 109.5 . . ?
C59A C58A H58A 109.5 . . ?
C59A C58A H58B 109.5 . . ?
C59A C58A H58C 109.5 . . ?
C46A C59A C52A 100.5(8) . . ?
C46A C59A C58A 110.4(12) . . ?
C46A C59A C60A 104.4(12) . . ?
C52A C59A C58A 115.6(11) . . ?
C60A C59A C52A 113.5(13) . . ?
C60A C59A C58A 111.3(11) . . ?
C59A C60A H60A 109.5 . . ?
C59A C60A H60B 109.5 . . ?
C59A C60A H60C 109.5 . . ?
H60A C60A H60B 109.5 . . ?
H60A C60A H60C 109.5 . . ?
H60B C60A H60C 109.5 . . ?
C64A C63A C62A 120.0 . . ?
C64A C63A C74A 111.6(7) . . ?
C62A C63A C74A 128.3(7) . . ?
C63A C64A C65A 120.0 . . ?
C63A C64A C67A 108.0(5) . . ?
C65A C64A C67A 131.8(5) . . ?
C64A C65A H65A 120.0 . . ?
C66A C65A C64A 120.0 . . ?
C66A C65A H65A 120.0 . . ?
C65A C66A H66A 120.0 . . ?
C61A C66A C65A 120.0 . . ?
C61A C66A H66A 120.0 . . ?
C66A C61A C56A 119.9(6) . . ?
C66A C61A C62A 120.0 . . ?
C62A C61A C56A 120.0(6) . . ?
C63A C62A H62A 120.0 . . ?
C61A C62A C63A 120.0 . . ?
C61A C62A H62A 120.0 . . ?
C69A C68A C67A 120.0 . . ?
C69A C68A C74A 129.3(5) . . ?
C67A C68A C74A 110.7(5) . . ?
C68A C69A H69A 120.0 . . ?
C70A C69A C68A 120.0 . . ?
C70A C69A H69A 120.0 . . ?
C69A C70A C76A 122.2(4) . . ?
C71A C70A C69A 120.0 . . ?
C71A C70A C76A 117.8(4) . . ?
C70A C71A H71A 120.0 . . ?
C70A C71A C72A 120.0 . . ?
C72A C71A H71A 120.0 . . ?
C71A C72A H72A 120.0 . . ?
C67A C72A C71A 120.0 . . ?
C67A C72A H72A 120.0 . . ?
C68A C67A C64A 108.1(5) . . ?
C72A C67A C64A 131.7(5) . . ?
C72A C67A C68A 120.0 . . ?
H73A C73A H73B 109.5 . . ?
H73A C73A H73C 109.5 . . ?
H73B C73A H73C 109.5 . . ?
C74A C73A H73A 109.5 . . ?
C74A C73A H73B 109.5 . . ?
C74A C73A H73C 109.5 . . ?
C63A C74A C68A 101.2(8) . . ?
C63A C74A C73A 109.3(11) . . ?
C63A C74A C75A 112.7(13) . . ?
C68A C74A C73A 108.0(11) . . ?
C68A C74A C75A 115.1(12) . . ?
C73A C74A C75A 110.0(12) . . ?
C74A C75A H75A 109.5 . . ?
C74A C75A H75B 109.5 . . ?
C74A C75A H75C 109.5 . . ?
H75A C75A H75B 109.5 . . ?
H75A C75A H75C 109.5 . . ?
H75B C75A H75C 109.5 . . ?
C81A C76A C70A 116.5(3) . . ?
C81A C76A C77A 120.0 . . ?
C77A C76A C70A 123.4(3) . . ?
C76A C81A H81A 120.0 . . ?
C80A C81A C76A 120.0 . . ?
C80A C81A H81A 120.0 . . ?
C81A C80A H80A 120.0 . . ?
C81A C80A C79A 120.0 . . ?
C79A C80A H80A 120.0 . . ?
C80A C79A C87A 131.9(3) . . ?
C78A C79A C80A 120.0 . . ?
C78A C79A C87A 108.1(3) . . ?
C79A C78A C77A 120.0 . . ?
C79A C78A C89A 111.5(4) . . ?
C77A C78A C89A 128.3(4) . . ?
C76A C77A H77A 120.0 . . ?
C78A C77A C76A 120.0 . . ?
C78A C77A H77A 120.0 . . ?
C86A C87A C79A 131.5(4) . . ?
C86A C87A C82A 120.0 . . ?
C82A C87A C79A 108.3(4) . . ?
C87A C86A H86A 120.0 . . ?
C85A C86A C87A 120.0 . . ?
C85A C86A H86A 120.0 . . ?
C86A C85A H85A 120.0 . . ?
C86A C85A C84A 120.0 . . ?
C84A C85A H85A 120.0 . . ?
C85A C84A H84A 120.0 . . ?
C83A C84A C85A 120.0 . . ?
C83A C84A H84A 120.0 . . ?
C84A C83A H83A 120.0 . . ?
C84A C83A C82A 120.0 . . ?
C82A C83A H83A 120.0 . . ?
C87A C82A C89A 110.7(4) . . ?
C83A C82A C87A 120.0 . . ?
C83A C82A C89A 129.3(4) . . ?
H88A C88A H88B 109.5 . . ?
H88A C88A H88C 109.5 . . ?
H88B C88A H88C 109.5 . . ?
C89A C88A H88A 109.5 . . ?
C89A C88A H88B 109.5 . . ?
C89A C88A H88C 109.5 . . ?
C78A C89A C82A 101.1(5) . . ?
C78A C89A C88A 112.9(6) . . ?
C88A C89A C82A 111.3(6) . . ?
C90A C89A C78A 115.4(6) . . ?
C90A C89A C82A 109.6(6) . . ?
C90A C89A C88A 106.5(8) . . ?
C89A C90A H90A 109.5 . . ?
C89A C90A H90B 109.5 . . ?
C89A C90A H90C 109.5 . . ?
H90A C90A H90B 109.5 . . ?
H90A C90A H90C 109.5 . . ?
H90B C90A H90C 109.5 . . ?
C46B C47B C48B 120.0 . . ?
C46B C47B C52B 109.3(7) . . ?
C48B C47B C52B 130.6(7) . . ?
C47B C46B C51B 120.0 . . ?
C47B C46B C59B 110.4(7) . . ?
C51B C46B C59B 129.5(7) . . ?
C46B C51B H51B 120.0 . . ?
C50B C51B C46B 120.0 . . ?
C50B C51B H51B 120.0 . . ?
C51B C50B H50B 120.0 . . ?
C49B C50B C51B 120.0 . . ?
C49B C50B H50B 120.0 . . ?
C50B C49B H49B 120.0 . . ?
C48B C49B C50B 120.0 . . ?
C48B C49B H49B 120.0 . . ?
C47B C48B H48B 120.0 . . ?
C49B C48B C47B 120.0 . . ?
C49B C48B H48B 120.0 . . ?
C54B C55B C56B 120.0 . . ?
C54B C55B C61B 119.6(6) . . ?
C56B C55B C61B 120.0(6) . . ?
C55B C54B H54B 120.0 . . ?
C55B C54B C53B 120.0 . . ?
C53B C54B H54B 120.0 . . ?
C54B C53B C52B 120.0 . . ?
C54B C53B C59B 127.5(7) . . ?
C52B C53B C59B 111.7(7) . . ?
C53B C52B C47B 108.3(6) . . ?
C53B C52B C57B 120.0 . . ?
C57B C52B C47B 131.3(6) . . ?
C52B C57B H57B 120.0 . . ?
C56B C57B C52B 120.0 . . ?
C56B C57B H57B 120.0 . . ?
C55B C56B H56B 120.0 . . ?
C57B C56B C55B 120.0 . . ?
C57B C56B H56B 120.0 . . ?
H58D C58B H58E 109.5 . . ?
H58D C58B H58F 109.5 . . ?
H58E C58B H58F 109.5 . . ?
C59B C58B H58D 109.5 . . ?
C59B C58B H58E 109.5 . . ?
C59B C58B H58F 109.5 . . ?
C46B C59B C58B 110.0(17) . . ?
C53B C59B C46B 99.8(9) . . ?
C53B C59B C58B 104.9(14) . . ?
C53B C59B C60B 109.1(12) . . ?
C60B C59B C46B 122.3(16) . . ?
C60B C59B C58B 109.0(16) . . ?
C59B C60B H60D 109.5 . . ?
C59B C60B H60E 109.5 . . ?
C59B C60B H60F 109.5 . . ?
H60D C60B H60E 109.5 . . ?
H60D C60B H60F 109.5 . . ?
H60E C60B H60F 109.5 . . ?
C63B C64B C65B 120.0 . . ?
C63B C64B C67B 131.7(5) . . ?
C65B C64B C67B 108.2(5) . . ?
C64B C63B H63B 120.0 . . ?
C64B C63B C62B 120.0 . . ?
C62B C63B H63B 120.0 . . ?
C63B C62B H62B 120.0 . . ?
C61B C62B C63B 120.0 . . ?
C61B C62B H62B 120.0 . . ?
C62B C61B C55B 118.4(6) . . ?
C62B C61B C66B 120.0 . . ?
C66B C61B C55B 121.6(6) . . ?
C61B C66B H66B 120.0 . . ?
C65B C66B C61B 120.0 . . ?
C65B C66B H66B 120.0 . . ?
C64B C65B C74B 110.9(6) . . ?
C66B C65B C64B 120.0 . . ?
C66B C65B C74B 129.1(6) . . ?
C71B C72B C67B 120.0 . . ?
C71B C72B C74B 128.9(5) . . ?
C67B C72B C74B 111.1(5) . . ?
C72B C71B H71B 120.0 . . ?
C70B C71B C72B 120.0 . . ?
C70B C71B H71B 120.0 . . ?
C71B C70B C69B 120.0 . . ?
C71B C70B C76B 123.3(3) . . ?
C69B C70B C76B 116.5(3) . . ?
C70B C69B H69B 120.0 . . ?
C68B C69B C70B 120.0 . . ?
C68B C69B H69B 120.0 . . ?
C69B C68B H68B 120.0 . . ?
C69B C68B C67B 120.0 . . ?
C67B C68B H68B 120.0 . . ?
C72B C67B C64B 109.1(4) . . ?
C68B C67B C64B 130.9(4) . . ?
C68B C67B C72B 120.0 . . ?
H73D C73B H73E 109.5 . . ?
H73D C73B H73F 109.5 . . ?
H73E C73B H73F 109.5 . . ?
C74B C73B H73D 109.5 . . ?
C74B C73B H73E 109.5 . . ?
C74B C73B H73F 109.5 . . ?
C65B C74B C73B 108.6(10) . . ?
C65B C74B C75B 113.7(11) . . ?
C72B C74B C65B 100.5(8) . . ?
C72B C74B C73B 114.9(12) . . ?
C72B C74B C75B 110.2(10) . . ?
C73B C74B C75B 108.8(12) . . ?
C74B C75B H75D 109.5 . . ?
C74B C75B H75E 109.5 . . ?
C74B C75B H75F 109.5 . . ?
H75D C75B H75E 109.5 . . ?
H75D C75B H75F 109.5 . . ?
H75E C75B H75F 109.5 . . ?
C81B C76B C70B 119.5(3) . . ?
C81B C76B C77B 120.0 . . ?
C77B C76B C70B 120.4(3) . . ?
C76B C81B H81B 120.0 . . ?
C80B C81B C76B 120.0 . . ?
C80B C81B H81B 120.0 . . ?
C81B C80B C79B 120.0 . . ?
C81B C80B C89B 125.6(4) . . ?
C79B C80B C89B 114.4(4) . . ?
C80B C79B C78B 120.0 . . ?
C80B C79B C83B 107.3(4) . . ?
C78B C79B C83B 132.7(4) . . ?
C79B C78B H78B 120.0 . . ?
C77B C78B C79B 120.0 . . ?
C77B C78B H78B 120.0 . . ?
C76B C77B H77B 120.0 . . ?
C78B C77B C76B 120.0 . . ?
C78B C77B H77B 120.0 . . ?
C87B C82B C83B 120.0 . . ?
C87B C82B C89B 127.6(7) . . ?
C83B C82B C89B 112.4(7) . . ?
C82B C87B H87B 120.0 . . ?
C86B C87B C82B 120.0 . . ?
C86B C87B H87B 120.0 . . ?
C87B C86B H86B 120.0 . . ?
C87B C86B C85B 120.0 . . ?
C85B C86B H86B 120.0 . . ?
C86B C85B H85B 120.0 . . ?
C84B C85B C86B 120.0 . . ?
C84B C85B H85B 120.0 . . ?
C85B C84B H84B 120.0 . . ?
C85B C84B C83B 120.0 . . ?
C83B C84B H84B 120.0 . . ?
C82B C83B C79B 109.4(6) . . ?
C84B C83B C79B 130.6(6) . . ?
C84B C83B C82B 120.0 . . ?
H88D C88B H88E 109.5 . . ?
H88D C88B H88F 109.5 . . ?
H88E C88B H88F 109.5 . . ?
C89B C88B H88D 109.5 . . ?
C89B C88B H88E 109.5 . . ?
C89B C88B H88F 109.5 . . ?
C80B C89B C82B 96.5(7) . . ?
C80B C89B C88B 108.1(6) . . ?
C82B C89B C88B 102.9(6) . . ?
C90B C89B C80B 115.1(7) . . ?
C90B C89B C82B 117.6(7) . . ?
C90B C89B C88B 114.5(10) . . ?
C89B C90B H90D 109.5 . . ?
C89B C90B H90E 109.5 . . ?
C89B C90B H90F 109.5 . . ?
H90D C90B H90E 109.5 . . ?
H90D C90B H90F 109.5 . . ?
H90E C90B H90F 109.5 . . ?

loop_
_geom_bond_atom_site_label_1
_geom_bond_atom_site_label_2
_geom_bond_distance
_geom_bond_site_symmetry_2
_geom_bond_publ_flag
C1 C2 1.401(4) . ?
C1 C6 1.362(4) . ?
C1 C13 1.527(4) . ?
C2 C3 1.402(4) . ?
C2 C8 1.437(4) . ?
C3 H3 0.9300 . ?
C3 C4 1.373(5) . ?
C4 H4 0.9300 . ?
C4 C5 1.369(5) . ?
C5 H5 0.9300 . ?
C5 C6 1.384(5) . ?
C6 H6 0.9300 . ?
C7 C8 1.405(4) . ?
C7 C12 1.389(4) . ?
C7 C13 1.517(4) . ?
C8 C9 1.397(4) . ?
C9 H9 0.9300 . ?
C9 C10 1.361(4) . ?
C10 H10 0.9300 . ?
C10 C11 1.401(3) . ?
C11 C12 1.397(4) . ?
C11 C16 1.478(4) . ?
C12 H12 0.9300 . ?
C13 C14 1.544(4) . ?
C13 C15 1.543(4) . ?
C14 H14A 0.9600 . ?
C14 H14B 0.9600 . ?
C14 H14C 0.9600 . ?
C15 H15A 0.9600 . ?
C15 H15B 0.9600 . ?
C15 H15C 0.9600 . ?
C16 C17 1.409(3) . ?
C16 C21 1.410(4) . ?
C17 H17 0.9300 . ?
C17 C18 1.371(3) . ?
C18 C19 1.404(3) . ?
C18 C29 1.515(3) . ?
C19 C20 1.379(4) . ?
C19 C22 1.466(4) . ?
C20 H20 0.9300 . ?
C20 C21 1.367(4) . ?
C21 H21 0.9300 . ?
C22 C23 1.404(3) . ?
C22 C27 1.378(4) . ?
C23 C24 1.371(4) . ?
C23 C29 1.537(3) . ?
C24 H24 0.9300 . ?
C24 C25 1.386(4) . ?
C25 C26 1.401(4) . ?
C25 C31 1.512(4) . ?
C26 H26 0.9300 . ?
C26 C27 1.376(4) . ?
C27 H27 0.9300 . ?
C28 H28A 0.9600 . ?
C28 H28B 0.9600 . ?
C28 H28C 0.9600 . ?
C28 C29 1.530(3) . ?
C29 C30 1.517(3) . ?
C30 H30A 0.9600 . ?
C30 H30B 0.9600 . ?
C30 H30C 0.9600 . ?
C31 C32 1.361(4) . ?
C31 C36 1.387(4) . ?
C32 H32 0.9300 . ?
C32 C33 1.380(4) . ?
C33 C34 1.389(4) . ?
C33 C44 1.537(5) . ?
C34 C35 1.373(4) . ?
C34 C37 1.448(4) . ?
C35 H35 0.9300 . ?
C35 C36 1.380(4) . ?
C36 H36 0.9300 . ?
C37 C38 1.3900 . ?
C37 C42 1.3900 . ?
C38 C39 1.3900 . ?
C38 C44 1.515(5) . ?
C39 H39 0.9300 . ?
C39 C40 1.3900 . ?
C40 H40 0.9300 . ?
C40 C41 1.3900 . ?
C41 H41 0.9300 . ?
C41 C42 1.3900 . ?
C42 H42 0.9300 . ?
C43 H43A 0.9600 . ?
C43 H43B 0.9600 . ?
C43 H43C 0.9600 . ?
C43 C44 1.580(7) . ?
C44 C45 1.527(7) . ?
C45 H45A 0.9600 . ?
C45 H45B 0.9600 . ?
C45 H45C 0.9600 . ?
C47A C46A 1.3900 . ?
C47A C48A 1.3900 . ?
C47A C53A 1.459(8) . ?
C46A C51A 1.3900 . ?
C46A C59A 1.501(11) . ?
C51A H51A 0.9300 . ?
C51A C50A 1.3900 . ?
C50A H50A 0.9300 . ?
C50A C49A 1.3900 . ?
C49A H49A 0.9300 . ?
C49A C48A 1.3900 . ?
C48A H48A 0.9300 . ?
C56A C57A 1.3900 . ?
C56A C55A 1.3900 . ?
C56A C61A 1.529(8) . ?
C57A H57A 0.9300 . ?
C57A C52A 1.3900 . ?
C52A C53A 1.3900 . ?
C52A C59A 1.523(11) . ?
C53A C54A 1.3900 . ?
C54A H54A 0.9300 . ?
C54A C55A 1.3900 . ?
C55A H55A 0.9300 . ?
C58A H58A 0.9600 . ?
C58A H58B 0.9600 . ?
C58A H58C 0.9600 . ?
C58A C59A 1.575(12) . ?
C59A C60A 1.516(13) . ?
C60A H60A 0.9600 . ?
C60A H60B 0.9600 . ?
C60A H60C 0.9600 . ?
C63A C64A 1.3900 . ?
C63A C62A 1.3900 . ?
C63A C74A 1.503(10) . ?
C64A C65A 1.3900 . ?
C64A C67A 1.481(6) . ?
C65A H65A 0.9300 . ?
C65A C66A 1.3900 . ?
C66A H66A 0.9300 . ?
C66A C61A 1.3900 . ?
C61A C62A 1.3900 . ?
C62A H62A 0.9300 . ?
C68A C69A 1.3900 . ?
C68A C67A 1.3900 . ?
C68A C74A 1.530(12) . ?
C69A H69A 0.9300 . ?
C69A C70A 1.3900 . ?
C70A C71A 1.3900 . ?
C70A C76A 1.520(5) . ?
C71A H71A 0.9300 . ?
C71A C72A 1.3900 . ?
C72A H72A 0.9300 . ?
C72A C67A 1.3900 . ?
C73A H73A 0.9600 . ?
C73A H73B 0.9600 . ?
C73A H73C 0.9600 . ?
C73A C74A 1.539(13) . ?
C74A C75A 1.555(14) . ?
C75A H75A 0.9600 . ?
C75A H75B 0.9600 . ?
C75A H75C 0.9600 . ?
C76A C81A 1.3900 . ?
C76A C77A 1.3900 . ?
C81A H81A 0.9300 . ?
C81A C80A 1.3900 . ?
C80A H80A 0.9300 . ?
C80A C79A 1.3900 . ?
C79A C78A 1.3900 . ?
C79A C87A 1.462(5) . ?
C78A C77A 1.3900 . ?
C78A C89A 1.497(7) . ?
C77A H77A 0.9300 . ?
C87A C86A 1.3900 . ?
C87A C82A 1.3900 . ?
C86A H86A 0.9300 . ?
C86A C85A 1.3900 . ?
C85A H85A 0.9300 . ?
C85A C84A 1.3900 . ?
C84A H84A 0.9300 . ?
C84A C83A 1.3900 . ?
C83A H83A 0.9300 . ?
C83A C82A 1.3900 . ?
C82A C89A 1.523(8) . ?
C88A H88A 0.9600 . ?
C88A H88B 0.9600 . ?
C88A H88C 0.9600 . ?
C88A C89A 1.513(9) . ?
C89A C90A 1.479(10) . ?
C90A H90A 0.9600 . ?
C90A H90B 0.9600 . ?
C90A H90C 0.9600 . ?
C47B C46B 1.3900 . ?
C47B C48B 1.3900 . ?
C47B C52B 1.462(8) . ?
C46B C51B 1.3900 . ?
C46B C59B 1.552(13) . ?
C51B H51B 0.9300 . ?
C51B C50B 1.3900 . ?
C50B H50B 0.9300 . ?
C50B C49B 1.3900 . ?
C49B H49B 0.9300 . ?
C49B C48B 1.3900 . ?
C48B H48B 0.9300 . ?
C55B C54B 1.3900 . ?
C55B C56B 1.3900 . ?
C55B C61B 1.516(8) . ?
C54B H54B 0.9300 . ?
C54B C53B 1.3900 . ?
C53B C52B 1.3900 . ?
C53B C59B 1.531(11) . ?
C52B C57B 1.3900 . ?
C57B H57B 0.9300 . ?
C57B C56B 1.3900 . ?
C56B H56B 0.9300 . ?
C58B H58D 0.9600 . ?
C58B H58E 0.9600 . ?
C58B H58F 0.9600 . ?
C58B C59B 1.581(15) . ?
C59B C60B 1.550(16) . ?
C60B H60D 0.9600 . ?
C60B H60E 0.9600 . ?
C60B H60F 0.9600 . ?
C64B C63B 1.3900 . ?
C64B C65B 1.3900 . ?
C64B C67B 1.451(6) . ?
C63B H63B 0.9300 . ?
C63B C62B 1.3900 . ?
C62B H62B 0.9300 . ?
C62B C61B 1.3900 . ?
C61B C66B 1.3900 . ?
C66B H66B 0.9300 . ?
C66B C65B 1.3900 . ?
C65B C74B 1.533(11) . ?
C72B C71B 1.3900 . ?
C72B C67B 1.3900 . ?
C72B C74B 1.512(12) . ?
C71B H71B 0.9300 . ?
C71B C70B 1.3900 . ?
C70B C69B 1.3900 . ?
C70B C76B 1.504(5) . ?
C69B H69B 0.9300 . ?
C69B C68B 1.3900 . ?
C68B H68B 0.9300 . ?
C68B C67B 1.3900 . ?
C73B H73D 0.9600 . ?
C73B H73E 0.9600 . ?
C73B H73F 0.9600 . ?
C73B C74B 1.559(13) . ?
C74B C75B 1.566(13) . ?
C75B H75D 0.9600 . ?
C75B H75E 0.9600 . ?
C75B H75F 0.9600 . ?
C76B C81B 1.3900 . ?
C76B C77B 1.3900 . ?
C81B H81B 0.9300 . ?
C81B C80B 1.3900 . ?
C80B C79B 1.3900 . ?
C80B C89B 1.511(9) . ?
C79B C78B 1.3900 . ?
C79B C83B 1.392(7) . ?
C78B H78B 0.9300 . ?
C78B C77B 1.3900 . ?
C77B H77B 0.9300 . ?
C82B C87B 1.3900 . ?
C82B C83B 1.3900 . ?
C82B C89B 1.530(10) . ?
C87B H87B 0.9300 . ?
C87B C86B 1.3900 . ?
C86B H86B 0.9300 . ?
C86B C85B 1.3900 . ?
C85B H85B 0.9300 . ?
C85B C84B 1.3900 . ?
C84B H84B 0.9300 . ?
C84B C83B 1.3900 . ?
C88B H88D 0.9600 . ?
C88B H88E 0.9600 . ?
C88B H88F 0.9600 . ?
C88B C89B 1.593(12) . ?
C89B C90B 1.475(12) . ?
C90B H90D 0.9600 . ?
C90B H90E 0.9600 . ?
C90B H90F 0.9600 . ?

loop_
_geom_torsion_atom_site_label_1
_geom_torsion_atom_site_label_2
_geom_torsion_atom_site_label_3
_geom_torsion_atom_site_label_4
_geom_torsion
_geom_torsion_site_symmetry_1
_geom_torsion_site_symmetry_2
_geom_torsion_site_symmetry_3
_geom_torsion_site_symmetry_4
_geom_torsion_publ_flag
C1 C2 C3 C4 1.3(4) . . . . ?
C1 C2 C8 C7 0.2(3) . . . . ?
C1 C2 C8 C9 178.5(3) . . . . ?
C2 C1 C6 C5 1.0(5) . . . . ?
C2 C1 C13 C7 -2.8(3) . . . . ?
C2 C1 C13 C14 115.2(3) . . . . ?
C2 C1 C13 C15 -121.6(3) . . . . ?
C2 C3 C4 C5 -1.9(5) . . . . ?
C2 C8 C9 C10 -178.5(3) . . . . ?
C3 C2 C8 C7 -178.0(3) . . . . ?
C3 C2 C8 C9 0.2(5) . . . . ?
C3 C4 C5 C6 2.0(6) . . . . ?
C4 C5 C6 C1 -1.5(5) . . . . ?
C6 C1 C2 C3 -0.9(4) . . . . ?
C6 C1 C2 C8 -179.4(3) . . . . ?
C6 C1 C13 C7 178.5(3) . . . . ?
C6 C1 C13 C14 -63.6(4) . . . . ?
C6 C1 C13 C15 59.7(4) . . . . ?
C7 C8 C9 C10 -0.4(4) . . . . ?
C8 C2 C3 C4 179.4(3) . . . . ?
C8 C7 C12 C11 1.0(4) . . . . ?
C8 C7 C13 C1 2.9(3) . . . . ?
C8 C7 C13 C14 -114.1(3) . . . . ?
C8 C7 C13 C15 122.5(3) . . . . ?
C8 C9 C10 C11 2.1(4) . . . . ?
C9 C10 C11 C12 -2.1(4) . . . . ?
C9 C10 C11 C16 177.2(2) . . . . ?
C10 C11 C12 C7 0.6(4) . . . . ?
C10 C11 C16 C17 164.9(2) . . . . ?
C10 C11 C16 C21 -16.3(4) . . . . ?
C11 C16 C17 C18 179.6(2) . . . . ?
C11 C16 C21 C20 179.0(2) . . . . ?
C12 C7 C8 C2 177.5(2) . . . . ?
C12 C7 C8 C9 -1.1(4) . . . . ?
C12 C7 C13 C1 -176.6(3) . . . . ?
C12 C7 C13 C14 66.3(4) . . . . ?
C12 C7 C13 C15 -57.1(4) . . . . ?
C12 C11 C16 C17 -15.7(4) . . . . ?
C12 C11 C16 C21 163.0(2) . . . . ?
C13 C1 C2 C3 -179.8(3) . . . . ?
C13 C1 C2 C8 1.7(3) . . . . ?
C13 C1 C6 C5 179.7(3) . . . . ?
C13 C7 C8 C2 -2.1(3) . . . . ?
C13 C7 C8 C9 179.3(2) . . . . ?
C13 C7 C12 C11 -179.5(3) . . . . ?
C16 C11 C12 C7 -178.8(2) . . . . ?
C16 C17 C18 C19 1.0(4) . . . . ?
C16 C17 C18 C29 -178.6(2) . . . . ?
C17 C16 C21 C20 -2.2(4) . . . . ?
C17 C18 C19 C20 -1.5(4) . . . . ?
C17 C18 C19 C22 177.4(2) . . . . ?
C17 C18 C29 C23 -178.1(2) . . . . ?
C17 C18 C29 C28 -60.3(3) . . . . ?
C17 C18 C29 C30 63.8(3) . . . . ?
C18 C19 C20 C21 0.1(4) . . . . ?
C18 C19 C22 C23 2.5(3) . . . . ?
C18 C19 C22 C27 -177.5(3) . . . . ?
C19 C18 C29 C23 2.3(3) . . . . ?
C19 C18 C29 C28 120.1(2) . . . . ?
C19 C18 C29 C30 -115.8(2) . . . . ?
C19 C20 C21 C16 1.8(4) . . . . ?
C19 C22 C23 C24 -179.6(2) . . . . ?
C19 C22 C23 C29 -0.9(3) . . . . ?
C19 C22 C27 C26 179.0(3) . . . . ?
C20 C19 C22 C23 -178.9(3) . . . . ?
C20 C19 C22 C27 1.1(5) . . . . ?
C21 C16 C17 C18 0.8(4) . . . . ?
C22 C19 C20 C21 -178.4(2) . . . . ?
C22 C23 C24 C25 0.8(4) . . . . ?
C22 C23 C29 C18 -0.8(3) . . . . ?
C22 C23 C29 C28 -118.4(2) . . . . ?
C22 C23 C29 C30 117.7(2) . . . . ?
C23 C22 C27 C26 -1.0(4) . . . . ?
C23 C24 C25 C26 -1.4(4) . . . . ?
C23 C24 C25 C31 176.2(2) . . . . ?
C24 C23 C29 C18 177.7(3) . . . . ?
C24 C23 C29 C28 60.0(3) . . . . ?
C24 C23 C29 C30 -63.9(3) . . . . ?
C24 C25 C26 C27 0.8(4) . . . . ?
C24 C25 C31 C32 146.8(3) . . . . ?
C24 C25 C31 C36 -37.4(4) . . . . ?
C25 C26 C27 C22 0.4(4) . . . . ?
C25 C31 C32 C33 177.6(3) . . . . ?
C25 C31 C36 C35 -177.0(3) . . . . ?
C26 C25 C31 C32 -35.7(4) . . . . ?
C26 C25 C31 C36 140.2(3) . . . . ?
C27 C22 C23 C24 0.4(4) . . . . ?
C27 C22 C23 C29 179.0(2) . . . . ?
C29 C18 C19 C20 178.2(2) . . . . ?
C29 C18 C19 C22 -3.0(3) . . . . ?
C29 C23 C24 C25 -177.5(2) . . . . ?
C31 C25 C26 C27 -176.9(3) . . . . ?
C31 C32 C33 C34 -1.0(5) . . . . ?
C31 C32 C33 C44 -179.3(4) . . . . ?
C32 C31 C36 C35 -1.1(4) . . . . ?
C32 C33 C34 C35 -0.5(4) . . . . ?
C32 C33 C34 C37 -178.9(3) . . . . ?
C32 C33 C44 C38 179.0(3) . . . . ?
C32 C33 C44 C43 63.1(5) . . . . ?
C32 C33 C44 C45 -62.7(6) . . . . ?
C33 C34 C35 C36 1.1(4) . . . . ?
C33 C34 C37 C38 0.0(3) . . . . ?
C33 C34 C37 C42 179.3(2) . . . . ?
C34 C33 C44 C38 0.6(4) . . . . ?
C34 C33 C44 C43 -115.3(4) . . . . ?
C34 C33 C44 C45 118.9(4) . . . . ?
C34 C35 C36 C31 -0.4(4) . . . . ?
C34 C37 C38 C39 179.4(2) . . . . ?
C34 C37 C38 C44 0.4(3) . . . . ?
C34 C37 C42 C41 -179.2(3) . . . . ?
C35 C34 C37 C38 -178.3(3) . . . . ?
C35 C34 C37 C42 1.0(5) . . . . ?
C36 C31 C32 C33 1.8(4) . . . . ?
C37 C34 C35 C36 179.2(3) . . . . ?
C37 C38 C39 C40 0.0 . . . . ?
C37 C38 C44 C33 -0.6(4) . . . . ?
C37 C38 C44 C43 114.3(3) . . . . ?
C37 C38 C44 C45 -116.0(4) . . . . ?
C38 C37 C42 C41 0.0 . . . . ?
C38 C39 C40 C41 0.0 . . . . ?
C39 C38 C44 C33 -179.5(2) . . . . ?
C39 C38 C44 C43 -64.6(4) . . . . ?
C39 C38 C44 C45 65.2(5) . . . . ?
C39 C40 C41 C42 0.0 . . . . ?
C40 C41 C42 C37 0.0 . . . . ?
C42 C37 C38 C39 0.0 . . . . ?
C42 C37 C38 C44 -178.9(3) . . . . ?
C44 C33 C34 C35 178.1(3) . . . . ?
C44 C33 C34 C37 -0.4(4) . . . . ?
C44 C38 C39 C40 178.7(4) . . . . ?
C47A C46A C51A C50A 0.0 . . . . ?
C47A C46A C59A C52A 4.2(13) . . . . ?
C47A C46A C59A C58A -118.3(11) . . . . ?
C47A C46A C59A C60A 122.0(11) . . . . ?
C47A C53A C54A C55A 175.0(18) . . . . ?
C46A C47A C48A C49A 0.0 . . . . ?
C46A C47A C53A C52A -5.9(12) . . . . ?
C46A C47A C53A C54A 178.7(10) . . . . ?
C46A C51A C50A C49A 0.0 . . . . ?
C51A C46A C59A C52A -175.5(11) . . . . ?
C51A C46A C59A C58A 62.0(15) . . . . ?
C51A C46A C59A C60A -57.7(15) . . . . ?
C51A C50A C49A C48A 0.0 . . . . ?
C50A C49A C48A C47A 0.0 . . . . ?
C48A C47A C46A C51A 0.0 . . . . ?
C48A C47A C46A C59A -179.7(12) . . . . ?
C48A C47A C53A C52A 174.5(10) . . . . ?
C48A C47A C53A C54A -1(2) . . . . ?
C56A C57A C52A C53A 0.0 . . . . ?
C56A C57A C52A C59A 174.1(16) . . . . ?
C56A C61A C62A C63A 176.5(11) . . . . ?
C57A C56A C55A C54A 0.0 . . . . ?
C57A C56A C61A C66A -22.1(13) . . . . ?
C57A C56A C61A C62A 161.3(7) . . . . ?
C57A C52A C53A C47A -176.0(14) . . . . ?
C57A C52A C53A C54A 0.0 . . . . ?
C57A C52A C59A C46A 177.5(11) . . . . ?
C57A C52A C59A C58A -63.7(17) . . . . ?
C57A C52A C59A C60A 66.6(16) . . . . ?
C52A C53A C54A C55A 0.0 . . . . ?
C53A C47A C46A C51A -179.6(13) . . . . ?
C53A C47A C46A C59A 0.7(13) . . . . ?
C53A C47A C48A C49A 179.5(17) . . . . ?
C53A C52A C59A C46A -7.9(13) . . . . ?
C53A C52A C59A C58A 110.9(12) . . . . ?
C53A C52A C59A C60A -118.8(11) . . . . ?
C53A C54A C55A C56A 0.0 . . . . ?
C55A C56A C57A C52A 0.0 . . . . ?
C55A C56A C61A C66A 157.0(8) . . . . ?
C55A C56A C61A C62A -19.6(13) . . . . ?
C59A C46A C51A C50A 179.6(14) . . . . ?
C59A C52A C53A C47A 8.8(13) . . . . ?
C59A C52A C53A C54A -175.1(13) . . . . ?
C63A C64A C65A C66A 0.0 . . . . ?
C63A C64A C67A C68A 1.4(6) . . . . ?
C63A C64A C67A C72A 177.0(7) . . . . ?
C64A C63A C62A C61A 0.0 . . . . ?
C64A C63A C74A C68A -4.5(13) . . . . ?
C64A C63A C74A C73A 109.4(11) . . . . ?
C64A C63A C74A C75A -128.0(11) . . . . ?
C64A C65A C66A C61A 0.0 . . . . ?
C65A C64A C67A C68A -174.5(7) . . . . ?
C65A C64A C67A C72A 1.1(14) . . . . ?
C65A C66A C61A C56A -176.5(11) . . . . ?
C65A C66A C61A C62A 0.0 . . . . ?
C66A C61A C62A C63A 0.0 . . . . ?
C61A C56A C57A C52A 179.1(13) . . . . ?
C61A C56A C55A C54A -179.1(13) . . . . ?
C62A C63A C64A C65A 0.0 . . . . ?
C62A C63A C64A C67A -176.5(8) . . . . ?
C62A C63A C74A C68A 174.0(8) . . . . ?
C62A C63A C74A C73A -72.2(14) . . . . ?
C62A C63A C74A C75A 50.5(16) . . . . ?
C68A C69A C70A C71A 0.0 . . . . ?
C68A C69A C70A C76A -179.7(6) . . . . ?
C69A C68A C67A C64A 176.2(7) . . . . ?
C69A C68A C67A C72A 0.0 . . . . ?
C69A C68A C74A C63A -175.3(7) . . . . ?
C69A C68A C74A C73A 69.9(13) . . . . ?
C69A C68A C74A C75A -53.5(16) . . . . ?
C69A C70A C71A C72A 0.0 . . . . ?
C69A C70A C76A C81A 35.5(5) . . . . ?
C69A C70A C76A C77A -141.1(4) . . . . ?
C70A C71A C72A C67A 0.0 . . . . ?
C70A C76A C81A C80A -176.8(4) . . . . ?
C70A C76A C77A C78A 176.5(4) . . . . ?
C71A C70A C76A C81A -144.2(4) . . . . ?
C71A C70A C76A C77A 39.1(5) . . . . ?
C71A C72A C67A C64A -175.2(9) . . . . ?
C71A C72A C67A C68A 0.0 . . . . ?
C67A C64A C65A C66A 175.5(11) . . . . ?
C67A C68A C69A C70A 0.0 . . . . ?
C67A C68A C74A C63A 5.3(12) . . . . ?
C67A C68A C74A C73A -109.4(9) . . . . ?
C67A C68A C74A C75A 127.2(10) . . . . ?
C74A C63A C64A C65A 178.6(11) . . . . ?
C74A C63A C64A C67A 2.2(10) . . . . ?
C74A C63A C62A C61A -178.4(13) . . . . ?
C74A C68A C69A C70A -179.3(11) . . . . ?
C74A C68A C67A C64A -4.4(9) . . . . ?
C74A C68A C67A C72A 179.4(9) . . . . ?
C76A C70A C71A C72A 179.7(5) . . . . ?
C76A C81A C80A C79A 0.0 . . . . ?
C81A C76A C77A C78A 0.0 . . . . ?
C81A C80A C79A C78A 0.0 . . . . ?
C81A C80A C79A C87A 177.7(5) . . . . ?
C80A C79A C78A C77A 0.0 . . . . ?
C80A C79A C78A C89A -175.7(5) . . . . ?
C80A C79A C87A C86A 1.4(7) . . . . ?
C80A C79A C87A C82A 176.0(3) . . . . ?
C79A C78A C77A C76A 0.0 . . . . ?
C79A C78A C89A C82A -3.7(5) . . . . ?
C79A C78A C89A C88A -122.8(6) . . . . ?
C79A C78A C89A C90A 114.4(7) . . . . ?
C79A C87A C86A C85A 174.1(5) . . . . ?
C79A C87A C82A C83A -175.4(4) . . . . ?
C79A C87A C82A C89A 3.7(5) . . . . ?
C78A C79A C87A C86A 179.3(3) . . . . ?
C78A C79A C87A C82A -6.1(4) . . . . ?
C77A C76A C81A C80A 0.0 . . . . ?
C77A C78A C89A C82A -178.9(3) . . . . ?
C77A C78A C89A C88A 62.0(8) . . . . ?
C77A C78A C89A C90A -60.9(8) . . . . ?
C87A C79A C78A C77A -178.2(4) . . . . ?
C87A C79A C78A C89A 6.1(5) . . . . ?
C87A C86A C85A C84A 0.0 . . . . ?
C87A C82A C89A C78A -0.1(5) . . . . ?
C87A C82A C89A C88A 120.1(6) . . . . ?
C87A C82A C89A C90A -122.4(6) . . . . ?
C86A C87A C82A C83A 0.0 . . . . ?
C86A C87A C82A C89A 179.1(5) . . . . ?
C86A C85A C84A C83A 0.0 . . . . ?
C85A C84A C83A C82A 0.0 . . . . ?
C84A C83A C82A C87A 0.0 . . . . ?
C84A C83A C82A C89A -178.9(6) . . . . ?
C83A C82A C89A C78A 178.8(4) . . . . ?
C83A C82A C89A C88A -61.0(8) . . . . ?
C83A C82A C89A C90A 56.6(7) . . . . ?
C82A C87A C86A C85A 0.0 . . . . ?
C89A C78A C77A C76A 174.9(6) . . . . ?
C47B C46B C51B C50B 0.0 . . . . ?
C47B C46B C59B C53B -6.3(15) . . . . ?
C47B C46B C59B C58B -116.3(13) . . . . ?
C47B C46B C59B C60B 113.9(14) . . . . ?
C47B C52B C57B C56B 172.2(19) . . . . ?
C46B C47B C48B C49B 0.0 . . . . ?
C46B C47B C52B C53B -0.9(13) . . . . ?
C46B C47B C52B C57B -173.8(11) . . . . ?
C46B C51B C50B C49B 0.0 . . . . ?
C51B C46B C59B C53B 177.2(12) . . . . ?
C51B C46B C59B C58B 67.2(19) . . . . ?
C51B C46B C59B C60B -63(2) . . . . ?
C51B C50B C49B C48B 0.0 . . . . ?
C50B C49B C48B C47B 0.0 . . . . ?
C48B C47B C46B C51B 0.0 . . . . ?
C48B C47B C46B C59B -176.9(15) . . . . ?
C48B C47B C52B C53B -179.0(11) . . . . ?
C48B C47B C52B C57B 8(2) . . . . ?
C55B C54B C53B C52B 0.0 . . . . ?
C55B C54B C53B C59B -168.8(16) . . . . ?
C55B C61B C66B C65B -179.9(10) . . . . ?
C54B C55B C56B C57B 0.0 . . . . ?
C54B C55B C61B C62B -24.6(12) . . . . ?
C54B C55B C61B C66B 155.3(7) . . . . ?
C54B C53B C52B C47B -173.8(15) . . . . ?
C54B C53B C52B C57B 0.0 . . . . ?
C54B C53B C59B C46B 175.3(12) . . . . ?
C54B C53B C59B C58B -70.7(19) . . . . ?
C54B C53B C59B C60B 46.0(19) . . . . ?
C53B C52B C57B C56B 0.0 . . . . ?
C52B C47B C46B C51B -178.3(15) . . . . ?
C52B C47B C46B C59B 4.8(15) . . . . ?
C52B C47B C48B C49B 177.9(19) . . . . ?
C52B C53B C59B C46B 5.8(15) . . . . ?
C52B C53B C59B C58B 119.8(14) . . . . ?
C52B C53B C59B C60B -123.5(13) . . . . ?
C52B C57B C56B C55B 0.0 . . . . ?
C56B C55B C54B C53B 0.0 . . . . ?
C56B C55B C61B C62B 148.6(8) . . . . ?
C56B C55B C61B C66B -31.6(13) . . . . ?
C59B C46B C51B C50B 176.2(18) . . . . ?
C59B C53B C52B C47B -3.4(14) . . . . ?
C59B C53B C52B C57B 170.4(14) . . . . ?
C64B C63B C62B C61B 0.0 . . . . ?
C64B C65B C74B C72B -3.7(12) . . . . ?
C64B C65B C74B C73B 117.3(12) . . . . ?
C64B C65B C74B C75B -121.4(9) . . . . ?
C63B C64B C65B C66B 0.0 . . . . ?
C63B C64B C65B C74B -178.4(11) . . . . ?
C63B C64B C67B C72B -179.5(7) . . . . ?
C63B C64B C67B C68B 2.3(14) . . . . ?
C63B C62B C61B C55B 179.9(10) . . . . ?
C63B C62B C61B C66B 0.0 . . . . ?
C62B C61B C66B C65B 0.0 . . . . ?
C61B C55B C54B C53B 173.1(13) . . . . ?
C61B C55B C56B C57B -173.1(13) . . . . ?
C61B C66B C65B C64B 0.0 . . . . ?
C61B C66B C65B C74B 178.1(13) . . . . ?
C66B C65B C74B C72B 178.1(7) . . . . ?
C66B C65B C74B C73B -60.9(15) . . . . ?
C66B C65B C74B C75B 60.4(14) . . . . ?
C65B C64B C63B C62B 0.0 . . . . ?
C65B C64B C67B C72B -1.8(6) . . . . ?
C65B C64B C67B C68B 180.0(6) . . . . ?
C72B C71B C70B C69B 0.0 . . . . ?
C72B C71B C70B C76B 174.8(5) . . . . ?
C71B C72B C67B C64B -178.4(7) . . . . ?
C71B C72B C67B C68B 0.0 . . . . ?
C71B C72B C74B C65B -179.9(7) . . . . ?
C71B C72B C74B C73B 63.6(13) . . . . ?
C71B C72B C74B C75B -59.6(14) . . . . ?
C71B C70B C69B C68B 0.0 . . . . ?
C71B C70B C76B C81B 33.6(5) . . . . ?
C71B C70B C76B C77B -148.3(3) . . . . ?
C70B C69B C68B C67B 0.0 . . . . ?
C70B C76B C81B C80B 178.1(3) . . . . ?
C70B C76B C77B C78B -178.1(3) . . . . ?
C69B C70B C76B C81B -151.4(3) . . . . ?
C69B C70B C76B C77B 26.6(4) . . . . ?
C69B C68B C67B C64B 178.0(9) . . . . ?
C69B C68B C67B C72B 0.0 . . . . ?
C67B C64B C63B C62B 177.5(10) . . . . ?
C67B C64B C65B C66B -178.0(8) . . . . ?
C67B C64B C65B C74B 3.5(10) . . . . ?
C67B C72B C71B C70B 0.0 . . . . ?
C67B C72B C74B C65B 2.5(12) . . . . ?
C67B C72B C74B C73B -113.9(10) . . . . ?
C67B C72B C74B C75B 122.8(8) . . . . ?
C74B C72B C71B C70B -177.3(11) . . . . ?
C74B C72B C67B C64B -0.6(9) . . . . ?
C74B C72B C67B C68B 177.8(9) . . . . ?
C76B C70B C69B C68B -175.2(5) . . . . ?
C76B C81B C80B C79B 0.0 . . . . ?
C76B C81B C80B C89B 180.0 . . . . ?
C81B C76B C77B C78B 0.0 . . . . ?
C81B C80B C79B C78B 0.0 . . . . ?
C81B C80B C79B C83B 180.0 . . . . ?
C81B C80B C89B C82B 180.0 . . . . ?
C81B C80B C89B C88B -74.1(7) . . . . ?
C81B C80B C89B C90B 55.3(9) . . . . ?
C80B C79B C78B C77B 0.0 . . . . ?
C80B C79B C83B C82B 0.0 . . . . ?
C80B C79B C83B C84B 180.0 . . . . ?
C79B C80B C89B C82B 0.0 . . . . ?
C79B C80B C89B C88B 105.9(7) . . . . ?
C79B C80B C89B C90B -124.7(9) . . . . ?
C79B C78B C77B C76B 0.0 . . . . ?
C78B C79B C83B C82B 180.0 . . . . ?
C78B C79B C83B C84B 0.0 . . . . ?
C77B C76B C81B C80B 0.0 . . . . ?
C82B C87B C86B C85B 0.0 . . . . ?
C87B C82B C83B C79B -180.0 . . . . ?
C87B C82B C83B C84B 0.0 . . . . ?
C87B C82B C89B C80B 180.0 . . . . ?
C87B C82B C89B C88B 69.7(6) . . . . ?
C87B C82B C89B C90B -57.2(9) . . . . ?
C87B C86B C85B C84B 0.0 . . . . ?
C86B C85B C84B C83B 0.0 . . . . ?
C85B C84B C83B C79B 180.0 . . . . ?
C85B C84B C83B C82B 0.0 . . . . ?
C83B C79B C78B C77B 180.0 . . . . ?
C83B C82B C87B C86B 0.0 . . . . ?
C83B C82B C89B C80B 0.0 . . . . ?
C83B C82B C89B C88B -110.3(6) . . . . ?
C83B C82B C89B C90B 122.8(9) . . . . ?
C89B C80B C79B C78B -180.0 . . . . ?
C89B C80B C79B C83B 0.0 . . . . ?
C89B C82B C87B C86B -180.0 . . . . ?
C89B C82B C83B C79B 0.0 . . . . ?
C89B C82B C83B C84B 180.0 . . . . ?
